data_4119357
loop_
_publ_author_name
'Imogen A. Riddell'
'Yana R. Hristova'
'Jack K. Clegg'
'Christopher S. Wood'
'Boris Breiner'
'Jonathan R. Nitschke'

_publ_section_title
;
 Five Discrete Multinuclear Metal-Organic Assemblies from One Ligand:
 Deciphering the Effects of Different Templates
;
_journal_name_full 'Journal of the American Chemical Society'
_journal_page_first 2723
_journal_page_last 2733
_journal_paper_doi 10.1021/ja311285b
_journal_volume 135
_journal_year 2013
_chemical_formula_moiety
;
C360 H270 N60 Ni10, 9(Cl O4), Cl, 10(C4 H10 O), 10(C2 H3 N)
;
_chemical_formula_sum 'C420 H400 Cl20 N70 Ni10 O86'
_chemical_formula_weight 9100.20
_chemical_name_systematic
; 
 ? 
;
_space_group_IT_number 15
_symmetry_cell_setting monoclinic
_symmetry_Int_Tables_number 15
_symmetry_space_group_name_Hall '-C 2yc'
_symmetry_space_group_name_H-M 'C 1 2/c 1'
_atom_sites_solution_hydrogens geom
_atom_sites_solution_primary direct
_atom_sites_solution_secondary difmap
_audit_creation_method SHELXL-97
_cell_angle_alpha 90.00
_cell_angle_beta 93.174(2)
_cell_angle_gamma 90.00
_cell_formula_units_Z 4
_cell_length_a 35.7300(17)
_cell_length_b 29.1212(15)
_cell_length_c 41.6634(19)
_cell_measurement_reflns_used 195747
_cell_measurement_temperature 120(2)
_cell_measurement_theta_max 25.03
_cell_measurement_theta_min 2.91
_cell_volume 43284(4)
_computing_cell_refinement 'HKL Scalepack (Otwinowski & Minor 1997)'
_computing_data_collection 'COLLECT (Hooft, R.W.W., 1998)'
_computing_data_reduction
;
 HKL Denzo and Scalepack (Otwinowski & Minor 1997)
;
_computing_molecular_graphics
;ORTEP-3 (Farrugia, 1997)
WINGX-32 (Farrugia, 1999) 
;
_computing_publication_material 'enCIFer 1.1 (CCDC, 2005)'
_computing_structure_refinement 'SHELXL-97 (Sheldrick, 1997)'
_computing_structure_solution 'SUPERFLIP (Palatinus & Chapuis, 2007)'
_diffrn_ambient_temperature 120(2)
_diffrn_detector_area_resol_mean 9.091
_diffrn_measured_fraction_theta_full 0.994
_diffrn_measured_fraction_theta_max 0.994
_diffrn_measurement_device_type
;
Bruker-Nonius Roper CCD camera on \k-goniostat
;
_diffrn_measurement_method '\f & \w scans'
_diffrn_radiation_monochromator graphite
_diffrn_radiation_source 'Bruker-Nonius FR591 rotating anode'
_diffrn_radiation_type MoK\a
_diffrn_radiation_wavelength 0.71073
_diffrn_reflns_av_R_equivalents 0.1050
_diffrn_reflns_av_sigmaI/netI 0.0949
_diffrn_reflns_limit_h_max 29
_diffrn_reflns_limit_h_min -29
_diffrn_reflns_limit_k_max 24
_diffrn_reflns_limit_k_min -24
_diffrn_reflns_limit_l_max 34
_diffrn_reflns_limit_l_min -34
_diffrn_reflns_number 64445
_diffrn_reflns_theta_full 17.23
_diffrn_reflns_theta_max 17.23
_diffrn_reflns_theta_min 2.91
_exptl_absorpt_coefficient_mu 0.633
_exptl_absorpt_correction_T_max 0.7452
_exptl_absorpt_correction_T_min 0.6165
_exptl_absorpt_correction_type multi-scan
_exptl_absorpt_process_details 'SADABS (Sheldrick, 2007)'
_exptl_crystal_colour orange
_exptl_crystal_density_diffrn 1.396
_exptl_crystal_description slab
_exptl_crystal_F_000 18872
_exptl_crystal_size_max 0.3
_exptl_crystal_size_mid 0.24
_exptl_crystal_size_min 0.09
_platon_squeeze_details
;
;
_refine_diff_density_max 0.969
_refine_diff_density_min -0.552
_refine_diff_density_rms 0.112
_refine_ls_extinction_method none
_refine_ls_goodness_of_fit_ref 1.334
_refine_ls_hydrogen_treatment constr
_refine_ls_matrix_type full
_refine_ls_number_parameters 865
_refine_ls_number_reflns 13041
_refine_ls_number_restraints 100
_refine_ls_restrained_S_all 1.420
_refine_ls_R_factor_all 0.1943
_refine_ls_R_factor_gt 0.1477
_refine_ls_shift/su_max 0.000
_refine_ls_shift/su_mean 0.000
_refine_ls_structure_factor_coef Fsqd
_refine_ls_weighting_details 'calc w=1/[\s^2^(Fo^2^)+(0.2000P)^2^+0.0000P] where P=(Fo^2^+2Fc^2^)/3'
_refine_ls_weighting_scheme calc
_refine_ls_wR_factor_gt 0.3702
_refine_ls_wR_factor_ref 0.3952
_reflns_number_gt 7938
_reflns_number_total 13041
_reflns_threshold_expression >2sigma(I)
_cod_data_source_file ja311285b_si_001_08.cif
_cod_data_source_block NiClO4barrelaniline
_cod_database_code 4119357

loop_
_symmetry_equiv_pos_as_xyz
'x, y, z'
'-x, y, -z+1/2'
'x+1/2, y+1/2, z'
'-x+1/2, y+1/2, -z+1/2'
'-x, -y, -z'
'x, -y, z-1/2'
'-x+1/2, -y+1/2, -z'
'x+1/2, -y+1/2, z-1/2'

loop_
_atom_site_label
_atom_site_type_symbol
_atom_site_fract_x
_atom_site_fract_y
_atom_site_fract_z
_atom_site_U_iso_or_equiv
_atom_site_adp_type
_atom_site_occupancy
_atom_site_symmetry_multiplicity
_atom_site_calc_flag
_atom_site_refinement_flags
C5 C 0.8372(6) -0.0683(6) 0.1491(5) 0.154(5) Uiso 1 1 d G
C4 C 0.8228(5) -0.0723(6) 0.1795(5) 0.154(5) Uiso 1 1 d G
H4 H 0.8163 -0.0455 0.1909 0.185 Uiso 1 1 calc R
C3 C 0.8180(5) -0.1156(8) 0.1930(4) 0.154(5) Uiso 1 1 d G
H3 H 0.8082 -0.1183 0.2136 0.185 Uiso 1 1 calc R
C2 C 0.8277(5) -0.1549(5) 0.1762(5) 0.154(5) Uiso 1 1 d G
H2 H 0.8245 -0.1843 0.1854 0.185 Uiso 1 1 calc R
C7 C 0.8421(5) -0.1509(6) 0.1458(5) 0.154(5) Uiso 1 1 d G
H7 H 0.8487 -0.1777 0.1344 0.185 Uiso 1 1 calc R
C6 C 0.8469(5) -0.1076(8) 0.1323(4) 0.154(5) Uiso 1 1 d G
H6 H 0.8567 -0.1049 0.1117 0.185 Uiso 1 1 calc R
C8 C 0.8360(6) -0.0149(8) 0.1096(6) 0.102(8) Uiso 1 1 d .
H8 H 0.8239 -0.0379 0.0965 0.122 Uiso 1 1 calc R
C9 C 0.8432(6) 0.0288(8) 0.0948(6) 0.091(7) Uiso 1 1 d .
C10 C 0.8719(6) 0.0994(8) 0.1029(5) 0.080(7) Uiso 1 1 d .
H9 H 0.8867 0.1180 0.1174 0.096 Uiso 1 1 calc R
C11 C 0.8640(6) 0.1190(7) 0.0712(5) 0.081(6) Uiso 1 1 d .
C12 C 0.8421(6) 0.0825(8) 0.0529(6) 0.104(7) Uiso 1 1 d .
H11 H 0.8344 0.0907 0.0315 0.125 Uiso 1 1 calc R
C13 C 0.8319(6) 0.0413(8) 0.0615(5) 0.106(8) Uiso 1 1 d .
H12 H 0.8182 0.0212 0.0473 0.127 Uiso 1 1 calc R
C14 C 0.8765(5) 0.1589(7) 0.0598(5) 0.075(6) Uiso 1 1 d .
N24 N 0.8829(4) 0.5016(6) 0.2983(3) 0.115(7) Uani 1 1 d G
C152 C 0.8680(4) 0.5449(6) 0.3032(4) 0.121(9) Uiso 1 1 d G
C156 C 0.8681(5) 0.5631(5) 0.3341(5) 0.180(12) Uiso 1 1 d G
H156 H 0.8579 0.5928 0.3374 0.215 Uiso 1 1 calc R
C155 C 0.8831(5) 0.5379(6) 0.3600(3) 0.138(9) Uiso 1 1 d G
H155 H 0.8832 0.5504 0.3811 0.166 Uiso 1 1 calc R
C154 C 0.8980(4) 0.4946(6) 0.3552(3) 0.096(7) Uiso 1 1 d G
C153 C 0.8979(4) 0.4764(4) 0.3243(4) 0.114(8) Uiso 1 1 d G
H153 H 0.9081 0.4467 0.3210 0.137 Uiso 1 1 calc R
C16 C 0.9015(6) 0.2427(7) 0.0393(5) 0.079(6) Uiso 1 1 d .
C17 C 0.9047(6) 0.2037(8) 0.0218(6) 0.109(8) Uiso 1 1 d .
H16 H 0.9145 0.2058 0.0011 0.131 Uiso 1 1 calc R
C18 C 0.8946(7) 0.1628(9) 0.0323(6) 0.114(8) Uiso 1 1 d .
H17 H 0.9003 0.1361 0.0205 0.137 Uiso 1 1 calc R
C19 C 0.9162(6) 0.2848(8) 0.0322(5) 0.097(7) Uiso 1 1 d .
H18 H 0.9311 0.2880 0.0142 0.116 Uiso 1 1 calc R
C20 C 0.9217(2) 0.3654(3) 0.0433(3) 0.110(4) Uiso 1 1 d G
C21 C 0.9367(3) 0.3944(2) 0.0674(3) 0.110(4) Uiso 1 1 d G
H21 H 0.9378 0.3846 0.0892 0.132 Uiso 1 1 calc R
C22 C 0.9503(3) 0.4376(2) 0.0595(3) 0.110(4) Uiso 1 1 d G
H22 H 0.9605 0.4573 0.0759 0.132 Uiso 1 1 calc R
C23 C 0.9487(3) 0.4520(3) 0.0275(3) 0.110(4) Uiso 1 1 d G
H23 H 0.9579 0.4814 0.0221 0.132 Uiso 1 1 calc R
C24 C 0.9337(3) 0.4230(3) 0.0034(3) 0.110(4) Uiso 1 1 d G
H24 H 0.9327 0.4327 -0.0184 0.132 Uiso 1 1 calc R
C25 C 0.9202(3) 0.3797(3) 0.0113(3) 0.110(4) Uiso 1 1 d G
H25 H 0.9099 0.3601 -0.0051 0.132 Uiso 1 1 calc R
C31 C 0.9336(3) -0.0090(3) 0.1037(2) 0.093(3) Uiso 1 1 d G
C30 C 0.9433(3) 0.0345(3) 0.0929(2) 0.093(3) Uiso 1 1 d G
H30 H 0.9449 0.0596 0.1075 0.112 Uiso 1 1 calc R
C29 C 0.9508(2) 0.0412(2) 0.0607(2) 0.093(3) Uiso 1 1 d G
H29 H 0.9574 0.0708 0.0534 0.112 Uiso 1 1 calc R
C28 C 0.9484(3) 0.0044(2) 0.0393(2) 0.093(3) Uiso 1 1 d G
H28 H 0.9535 0.0089 0.0174 0.112 Uiso 1 1 calc R
C33 C 0.9387(3) -0.0392(2) 0.0501(3) 0.093(3) Uiso 1 1 d G
H33 H 0.9372 -0.0643 0.0355 0.112 Uiso 1 1 calc R
C32 C 0.9313(3) -0.0458(3) 0.0823(3) 0.093(3) Uiso 1 1 d G
H32 H 0.9247 -0.0755 0.0896 0.112 Uiso 1 1 calc R
C34 C 0.9308(6) -0.0460(8) 0.1519(5) 0.086(7) Uiso 1 1 d .
H31 H 0.9451 -0.0698 0.1430 0.103 Uiso 1 1 calc R
C35 C 0.9178(6) -0.0497(8) 0.1854(5) 0.084(7) Uiso 1 1 d .
C36 C 0.8868(6) -0.0144(7) 0.2252(5) 0.078(6) Uiso 1 1 d .
H36 H 0.8730 0.0113 0.2322 0.094 Uiso 1 1 calc R
C37 C 0.8949(5) -0.0508(7) 0.2469(5) 0.081(6) Uiso 1 1 d .
C38 C 0.9137(6) -0.0884(7) 0.2352(5) 0.087(7) Uiso 1 1 d .
H35 H 0.9171 -0.1145 0.2487 0.104 Uiso 1 1 calc R
C39 C 0.9275(6) -0.0901(7) 0.2054(5) 0.092(7) Uiso 1 1 d .
H39 H 0.9420 -0.1151 0.1982 0.110 Uiso 1 1 calc R
C40 C 0.8850(6) -0.0468(7) 0.2810(5) 0.084(6) Uiso 1 1 d .
C41 C 0.8912(6) -0.0077(7) 0.3002(6) 0.092(7) Uiso 1 1 d .
H38 H 0.9024 0.0182 0.2907 0.111 Uiso 1 1 calc R
C42 C 0.8663(8) -0.0427(10) 0.3416(7) 0.120(9) Uiso 1 1 d .
C43 C 0.8594(7) -0.0839(9) 0.3260(6) 0.123(8) Uiso 1 1 d .
H40 H 0.8505 -0.1108 0.3360 0.148 Uiso 1 1 calc R
C44 C 0.8672(7) -0.0811(9) 0.2936(7) 0.134(9) Uiso 1 1 d .
H41 H 0.8591 -0.1056 0.2798 0.161 Uiso 1 1 calc R
C45 C 0.8603(7) -0.0330(9) 0.3783(7) 0.121(9) Uiso 1 1 d .
H42 H 0.8496 -0.0566 0.3906 0.145 Uiso 1 1 calc R
N10 N 0.9147(4) 0.0767(4) 0.1762(2) 0.115(7) Uani 1 1 d GD
C62 C 0.9534(4) 0.0804(5) 0.1751(3) 0.122(9) Uiso 1 1 d G
H62 H 0.9669 0.0584 0.1635 0.147 Uiso 1 1 calc R
C63 C 0.9723(4) 0.1162(6) 0.1909(4) 0.114(8) Uiso 1 1 d G
C64 C 0.9525(6) 0.1483(5) 0.2079(4) 0.141(10) Uiso 1 1 d G
H64 H 0.9655 0.1728 0.2188 0.170 Uiso 1 1 calc R
C65 C 0.9138(6) 0.1447(5) 0.2090(4) 0.235(17) Uiso 1 1 d G
H65 H 0.9003 0.1667 0.2206 0.282 Uiso 1 1 calc R
C61 C 0.8949(4) 0.1089(5) 0.1932(4) 0.164(11) Uiso 1 1 d GD
C71 C 1.1280(4) 0.1217(8) 0.1712(6) 0.166(13) Uiso 1 1 d D
H71 H 1.1445 0.1443 0.1805 0.199 Uiso 1 1 calc R
C70 C 1.0361(4) 0.1564(5) 0.2023(4) 0.148(10) Uiso 1 1 d G
H70 H 1.0256 0.1805 0.2143 0.177 Uiso 1 1 calc R
C66 C 1.0131(3) 0.1219(6) 0.1892(4) 0.124(9) Uiso 1 1 d G
C67 C 1.0283(4) 0.0867(5) 0.1715(3) 0.116(8) Uiso 1 1 d G
H67 H 1.0126 0.0631 0.1626 0.139 Uiso 1 1 calc R
N11 N 1.0666(4) 0.0861(4) 0.1670(3) 0.103(6) Uani 1 1 d GD
C68 C 1.0895(3) 0.1206(5) 0.1800(3) 0.124(9) Uiso 1 1 d GD
C69 C 1.0743(4) 0.1557(4) 0.1977(4) 0.155(11) Uiso 1 1 d G
H69 H 1.0900 0.1793 0.2066 0.185 Uiso 1 1 calc R
C83 C 0.8163(5) 0.2865(6) 0.0244(4) 0.130(4) Uiso 1 1 d G
C82 C 0.8223(4) 0.2949(5) -0.0079(5) 0.130(4) Uiso 1 1 d G
H82 H 0.8341 0.3225 -0.0140 0.156 Uiso 1 1 calc R
C81 C 0.8108(5) 0.2628(6) -0.0312(3) 0.130(4) Uiso 1 1 d G
H81 H 0.8149 0.2685 -0.0532 0.156 Uiso 1 1 calc R
C80 C 0.7934(5) 0.2222(5) -0.0223(4) 0.130(4) Uiso 1 1 d G
H80 H 0.7856 0.2003 -0.0382 0.156 Uiso 1 1 calc R
C85 C 0.7875(4) 0.2138(5) 0.0100(4) 0.130(4) Uiso 1 1 d G
H85 H 0.7757 0.1861 0.0161 0.156 Uiso 1 1 calc R
C84 C 0.7989(5) 0.2459(6) 0.0333(3) 0.130(4) Uiso 1 1 d G
H84 H 0.7949 0.2402 0.0553 0.156 Uiso 1 1 calc R
C86 C 0.8248(7) 0.3591(9) 0.0454(6) 0.106(8) Uiso 1 1 d .
H86 H 0.8103 0.3696 0.0271 0.127 Uiso 1 1 calc R
C87 C 0.8385(7) 0.3957(9) 0.0693(6) 0.113(8) Uiso 1 1 d .
C88 C 0.8730(6) 0.4019(8) 0.1179(6) 0.089(8) Uiso 1 1 d .
H88 H 0.8846 0.3879 0.1366 0.107 Uiso 1 1 calc R
C92 C 0.8884(7) 0.4759(9) 0.1437(6) 0.116(8) Uiso 1 1 d .
C90 C 0.8528(7) 0.4671(9) 0.0899(6) 0.120(8) Uiso 1 1 d .
H90 H 0.8534 0.4996 0.0878 0.144 Uiso 1 1 calc R
C91 C 0.8343(7) 0.4416(8) 0.0660(6) 0.110(8) Uiso 1 1 d .
H91 H 0.8199 0.4552 0.0487 0.132 Uiso 1 1 calc R
C95 C 0.9253(7) 0.5412(8) 0.1603(6) 0.115(8) Uiso 1 1 d .
H87 H 0.9396 0.5676 0.1555 0.138 Uiso 1 1 calc R
C96 C 0.9096(7) 0.5169(9) 0.1377(7) 0.135(9) Uiso 1 1 d .
H96 H 0.9121 0.5262 0.1160 0.162 Uiso 1 1 calc R
C97 C 0.9395(6) 0.5532(8) 0.2199(6) 0.098(8) Uiso 1 1 d .
H89 H 0.9546 0.5794 0.2164 0.118 Uiso 1 1 calc R
C124 C 1.1735(7) 0.3241(15) 0.1093(10) 0.290(9) Uiso 1 1 d G
C129 C 1.1894(12) 0.2977(10) 0.0857(9) 0.290(9) Uiso 1 1 d G
H129 H 1.1746 0.2759 0.0737 0.348 Uiso 1 1 calc R
C128 C 1.2272(13) 0.3032(11) 0.0797(6) 0.290(9) Uiso 1 1 d G
H128 H 1.2381 0.2853 0.0636 0.348 Uiso 1 1 calc R
C127 C 1.2490(7) 0.3351(14) 0.0974(10) 0.290(9) Uiso 1 1 d G
H127 H 1.2747 0.3389 0.0933 0.348 Uiso 1 1 calc R
C126 C 1.2330(13) 0.3615(10) 0.1210(8) 0.290(9) Uiso 1 1 d G
H126 H 1.2479 0.3833 0.1329 0.348 Uiso 1 1 calc R
C125 C 1.1953(13) 0.3560(11) 0.1270(7) 0.290(9) Uiso 1 1 d G
H125 H 1.1844 0.3739 0.1431 0.348 Uiso 1 1 calc R
C120 C 1.090(2) 0.2924(19) 0.1436(16) 0.290(9) Uiso 1 1 d .
C119 C 1.0276(8) 0.3002(7) 0.1201(6) 0.109(8) Uiso 1 1 d .
H104 H 1.0125 0.3065 0.1011 0.131 Uiso 1 1 calc R
C118 C 1.0086(7) 0.2874(7) 0.1494(6) 0.102(7) Uiso 1 1 d .
C122 C 1.0333(8) 0.2767(8) 0.1748(7) 0.131(9) Uiso 1 1 d .
H106 H 1.0240 0.2693 0.1951 0.157 Uiso 1 1 calc R
C121 C 1.0740(10) 0.2768(10) 0.1708(9) 0.175(12) Uiso 1 1 d .
H107 H 1.0901 0.2654 0.1879 0.209 Uiso 1 1 calc R
C115 C 0.9685(8) 0.2850(8) 0.1515(6) 0.113(8) Uiso 1 1 d .
C114 C 0.9433(7) 0.2972(6) 0.1249(5) 0.074(6) Uiso 1 1 d .
H110 H 0.9542 0.3081 0.1060 0.088 Uiso 1 1 calc R
C113 C 0.8919(8) 0.2768(8) 0.1501(7) 0.108(8) Uiso 1 1 d .
C117 C 0.9128(8) 0.2651(7) 0.1792(6) 0.119(8) Uiso 1 1 d .
H112 H 0.9007 0.2557 0.1978 0.143 Uiso 1 1 calc R
C116 C 0.9506(7) 0.2681(7) 0.1790(6) 0.103(7) Uiso 1 1 d .
H113 H 0.9655 0.2588 0.1975 0.124 Uiso 1 1 calc R
C112 C 0.8519(8) 0.2719(8) 0.1485(7) 0.116(8) Uiso 1 1 d .
H114 H 0.8393 0.2606 0.1663 0.140 Uiso 1 1 calc R
C109 C 0.7949(4) 0.2761(8) 0.1192(5) 0.160(5) Uiso 1 1 d G
C110 C 0.7777(6) 0.2351(6) 0.1276(4) 0.160(5) Uiso 1 1 d G
H11A H 0.7925 0.2094 0.1341 0.192 Uiso 1 1 calc R
C111 C 0.7386(7) 0.2320(6) 0.1263(4) 0.160(5) Uiso 1 1 d G
H111 H 0.7269 0.2041 0.1321 0.192 Uiso 1 1 calc R
C106 C 0.7168(4) 0.2698(8) 0.1167(4) 0.160(5) Uiso 1 1 d G
H10A H 0.6903 0.2676 0.1158 0.192 Uiso 1 1 calc R
C107 C 0.7340(6) 0.3108(6) 0.1084(4) 0.160(5) Uiso 1 1 d G
H10B H 0.7192 0.3365 0.1018 0.192 Uiso 1 1 calc R
C108 C 0.7730(7) 0.3139(6) 0.1096(4) 0.160(5) Uiso 1 1 d G
H108 H 0.7848 0.3418 0.1039 0.192 Uiso 1 1 calc R
C138 C 0.8592(8) 0.4019(10) 0.2494(6) 0.123(9) Uiso 1 1 d .
H122 H 0.8419 0.3772 0.2505 0.147 Uiso 1 1 calc R
C139 C 0.9034(8) 0.3914(10) 0.2497(5) 0.111(8) Uiso 1 1 d .
C143 C 0.9191(8) 0.3508(9) 0.2501(6) 0.124(9) Uiso 1 1 d .
H143 H 0.9041 0.3240 0.2517 0.149 Uiso 1 1 calc R
C142 C 0.9591(7) 0.3466(9) 0.2480(6) 0.123(9) Uiso 1 1 d .
H142 H 0.9708 0.3177 0.2450 0.148 Uiso 1 1 calc R
C141 C 0.9804(6) 0.3884(8) 0.2507(6) 0.110(8) Uiso 1 1 d .
C187 C 1.0247(4) 0.3082(4) 0.0245(3) 0.074(6) Uiso 1 1 d G
C186 C 1.0138(4) 0.2646(5) 0.0343(3) 0.106(8) Uiso 1 1 d G
H186 H 1.0160 0.2565 0.0564 0.127 Uiso 1 1 calc R
C185 C 0.9996(4) 0.2329(4) 0.0116(4) 0.103(7) Uiso 1 1 d G
H185 H 0.9922 0.2033 0.0183 0.123 Uiso 1 1 calc R
C184 C 0.9964(4) 0.2448(5) -0.0208(3) 0.117(8) Uiso 1 1 d G
H184 H 0.9868 0.2233 -0.0363 0.141 Uiso 1 1 calc R
C189 C 1.0074(4) 0.2884(5) -0.0306(3) 0.106(7) Uiso 1 1 d G
H189 H 1.0051 0.2965 -0.0527 0.127 Uiso 1 1 calc R
C188 C 1.0215(4) 0.3201(4) -0.0079(4) 0.098(7) Uiso 1 1 d G
H188 H 1.0290 0.3497 -0.0146 0.118 Uiso 1 1 calc R
C190 C 1.0345(6) 0.3830(8) 0.0471(5) 0.085(7) Uiso 1 1 d .
H141 H 1.0175 0.3955 0.0311 0.102 Uiso 1 1 calc R
C195 C 1.0470(7) 0.4594(9) 0.0722(6) 0.109(8) Uiso 1 1 d .
H195 H 1.0311 0.4737 0.0561 0.131 Uiso 1 1 calc R
C194 C 1.0624(7) 0.4856(9) 0.0941(6) 0.124(9) Uiso 1 1 d .
H194 H 1.0575 0.5176 0.0936 0.149 Uiso 1 1 calc R
C161 C 1.1253(5) 0.3939(4) 0.0287(5) 0.134(4) Uiso 1 1 d G
C160 C 1.1449(5) 0.4224(7) 0.0507(3) 0.134(4) Uiso 1 1 d G
H160 H 1.1545 0.4103 0.0707 0.161 Uiso 1 1 calc R
C159 C 1.1503(4) 0.4686(6) 0.0434(4) 0.134(4) Uiso 1 1 d G
H159 H 1.1636 0.4880 0.0584 0.161 Uiso 1 1 calc R
C158 C 1.1361(5) 0.4863(4) 0.0141(5) 0.134(4) Uiso 1 1 d G
H158 H 1.1397 0.5178 0.0091 0.161 Uiso 1 1 calc R
C163 C 1.1165(4) 0.4578(6) -0.0079(3) 0.134(4) Uiso 1 1 d G
H163 H 1.1069 0.4699 -0.0279 0.161 Uiso 1 1 calc R
C162 C 1.1111(4) 0.4116(6) -0.0006(4) 0.134(4) Uiso 1 1 d G
H162 H 1.0978 0.3922 -0.0156 0.161 Uiso 1 1 calc R
C164 C 1.1222(7) 0.3116(11) 0.0196(7) 0.125(10) Uiso 1 1 d .
H164 H 1.1314 0.3163 -0.0011 0.150 Uiso 1 1 calc R
C165 C 1.1139(7) 0.2680(9) 0.0270(6) 0.099(7) Uiso 1 1 d .
C166 C 1.0908(6) 0.2245(8) 0.0653(5) 0.084(7) Uiso 1 1 d .
H154 H 1.0827 0.2218 0.0865 0.101 Uiso 1 1 calc R
C167 C 1.0909(6) 0.1832(7) 0.0475(5) 0.084(6) Uiso 1 1 d .
C168 C 1.1053(6) 0.1905(8) 0.0160(5) 0.101(7) Uiso 1 1 d .
H168 H 1.1086 0.1652 0.0020 0.121 Uiso 1 1 calc R
C169 C 1.1138(6) 0.2323(8) 0.0071(6) 0.107(8) Uiso 1 1 d .
H157 H 1.1202 0.2373 -0.0145 0.129 Uiso 1 1 calc R
C170 C 1.0772(6) 0.1405(7) 0.0560(5) 0.084(6) Uiso 1 1 d .
C171 C 1.0877(6) 0.1235(8) 0.0866(6) 0.093(8) Uiso 1 1 d .
H171 H 1.1029 0.1420 0.1008 0.112 Uiso 1 1 calc R
C172 C 1.0514(6) 0.0523(7) 0.0786(5) 0.073(6) Uiso 1 1 d .
C173 C 1.0430(6) 0.0714(7) 0.0460(5) 0.091(7) Uiso 1 1 d .
H173 H 1.0283 0.0534 0.0310 0.109 Uiso 1 1 calc R
C174 C 1.0544(6) 0.1114(7) 0.0368(5) 0.090(7) Uiso 1 1 d .
H174 H 1.0468 0.1214 0.0158 0.107 Uiso 1 1 calc R
C175 C 1.0401(6) 0.0129(7) 0.0915(5) 0.076(6) Uiso 1 1 d .
H165 H 1.0230 -0.0068 0.0799 0.091 Uiso 1 1 calc R
C176 C 1.0411(4) -0.0405(4) 0.1347(4) 0.102(3) Uiso 1 1 d G
C177 C 1.0325(4) -0.0427(4) 0.1669(4) 0.102(3) Uiso 1 1 d G
H177 H 1.0335 -0.0157 0.1797 0.122 Uiso 1 1 calc R
C178 C 1.0223(4) -0.0845(5) 0.1803(3) 0.102(3) Uiso 1 1 d G
H178 H 1.0164 -0.0859 0.2022 0.122 Uiso 1 1 calc R
C179 C 1.0209(4) -0.1241(4) 0.1615(3) 0.102(3) Uiso 1 1 d G
H179 H 1.0140 -0.1526 0.1706 0.122 Uiso 1 1 calc R
C180 C 1.0295(4) -0.1219(4) 0.1292(3) 0.102(3) Uiso 1 1 d G
H180 H 1.0284 -0.1489 0.1164 0.122 Uiso 1 1 calc R
C181 C 1.0396(4) -0.0801(5) 0.1159(3) 0.102(3) Uiso 1 1 d G
H181 H 1.0455 -0.0786 0.0939 0.122 Uiso 1 1 calc R
C193 C 1.0873(6) 0.4663(8) 0.1198(5) 0.098(7) Uiso 1 1 d .
C192 C 1.0913(7) 0.4193(8) 0.1156(6) 0.094(8) Uiso 1 1 d .
H202 H 1.1062 0.4040 0.1319 0.113 Uiso 1 1 calc R
C191 C 1.0512(7) 0.4151(8) 0.0700(6) 0.091(7) Uiso 1 1 d .
C148 C 0.8440(6) 0.5761(9) 0.2206(5) 0.181(6) Uiso 1 1 d G
C149 C 0.8261(6) 0.5529(6) 0.1947(6) 0.181(6) Uiso 1 1 d G
H149 H 0.8212 0.5209 0.1963 0.217 Uiso 1 1 calc R
C150 C 0.8152(5) 0.5767(8) 0.1667(5) 0.181(6) Uiso 1 1 d G
H150 H 0.8030 0.5610 0.1491 0.217 Uiso 1 1 calc R
C145 C 0.8224(6) 0.6237(8) 0.1644(5) 0.181(6) Uiso 1 1 d G
H145 H 0.8150 0.6399 0.1453 0.217 Uiso 1 1 calc R
C146 C 0.8403(6) 0.6469(6) 0.1903(6) 0.181(6) Uiso 1 1 d G
H146 H 0.8452 0.6788 0.1888 0.217 Uiso 1 1 calc R
C147 C 0.8512(5) 0.6230(9) 0.2183(5) 0.181(6) Uiso 1 1 d G
H147 H 0.8634 0.6388 0.2359 0.217 Uiso 1 1 calc R
C15 C 0.8713(6) 0.1993(8) 0.0763(5) 0.085(7) Uiso 1 1 d .
H401 H 0.8578 0.1972 0.0953 0.102 Uiso 1 1 calc R
C89 C 0.8715(6) 0.4461(8) 0.1183(5) 0.091(7) Uiso 1 1 d .
C93 C 0.8815(8) 0.4657(9) 0.1755(7) 0.114(9) Uiso 1 1 d .
H406 H 0.8651 0.4413 0.1805 0.137 Uiso 1 1 calc R
C94 C 0.9209(8) 0.5281(9) 0.1914(6) 0.113(8) Uiso 1 1 d .
C98 C 0.9508(5) 0.5635(8) 0.2749(4) 0.159(5) Uiso 1 1 d G
C99 C 0.9642(5) 0.5392(5) 0.3020(6) 0.159(5) Uiso 1 1 d G
H99 H 0.9649 0.5066 0.3016 0.191 Uiso 1 1 calc R
C100 C 0.9765(5) 0.5628(7) 0.3298(4) 0.159(5) Uiso 1 1 d G
H100 H 0.9856 0.5463 0.3482 0.191 Uiso 1 1 calc R
C101 C 0.9753(5) 0.6107(7) 0.3304(4) 0.159(5) Uiso 1 1 d G
H101 H 0.9837 0.6267 0.3493 0.191 Uiso 1 1 calc R
C102 C 0.9620(5) 0.6350(5) 0.3033(6) 0.159(5) Uiso 1 1 d G
H102 H 0.9612 0.6676 0.3037 0.191 Uiso 1 1 calc R
C103 C 0.9497(5) 0.6114(8) 0.2755(4) 0.159(5) Uiso 1 1 d G
H103 H 0.9406 0.6279 0.2570 0.191 Uiso 1 1 calc R
C151 C 0.8523(8) 0.5691(10) 0.2765(7) 0.127(10) Uiso 1 1 d .
H418 H 0.8410 0.5983 0.2791 0.152 Uiso 1 1 calc R
C140 C 0.9583(8) 0.4277(8) 0.2519(5) 0.101(8) Uiso 1 1 d .
H423 H 0.9723 0.4554 0.2519 0.121 Uiso 1 1 calc R
C46 C 0.8668(4) 0.0076(6) 0.4247(3) 0.112(4) Uiso 1 1 d G
C51 C 0.8807(4) -0.0262(4) 0.4459(4) 0.112(4) Uiso 1 1 d G
H51 H 0.8914 -0.0534 0.4379 0.135 Uiso 1 1 calc R
C50 C 0.8788(4) -0.0200(5) 0.4790(4) 0.112(4) Uiso 1 1 d G
H50 H 0.8883 -0.0429 0.4935 0.135 Uiso 1 1 calc R
C49 C 0.8631(4) 0.0200(5) 0.4909(3) 0.112(4) Uiso 1 1 d G
H49 H 0.8618 0.0242 0.5134 0.135 Uiso 1 1 calc R
C48 C 0.8492(4) 0.0538(4) 0.4696(4) 0.112(4) Uiso 1 1 d G
H48 H 0.8385 0.0810 0.4777 0.135 Uiso 1 1 calc R
C47 C 0.8511(4) 0.0476(5) 0.4366(4) 0.112(4) Uiso 1 1 d G
H47 H 0.8416 0.0706 0.4221 0.135 Uiso 1 1 calc R
C123 C 1.1258(9) 0.2967(9) 0.1396(7) 0.126(9) Uiso 1 1 d .
H123 H 1.1434 0.2873 0.1562 0.151 Uiso 1 1 calc R
C135 C 0.8076(6) 0.4434(5) 0.2509(5) 0.279(9) Uiso 1 1 d G
C136 C 0.7833(6) 0.4398(6) 0.2236(6) 0.279(9) Uiso 1 1 d G
H136 H 0.7922 0.4286 0.2040 0.334 Uiso 1 1 calc R
C137 C 0.7458(6) 0.4526(6) 0.2251(6) 0.279(9) Uiso 1 1 d G
H137 H 0.7292 0.4502 0.2066 0.334 Uiso 1 1 calc R
C132 C 0.7327(6) 0.4691(5) 0.2539(6) 0.279(9) Uiso 1 1 d G
H132 H 0.7072 0.4779 0.2549 0.334 Uiso 1 1 calc R
C133 C 0.7570(6) 0.4727(6) 0.2811(6) 0.279(9) Uiso 1 1 d G
H133 H 0.7481 0.4838 0.3007 0.334 Uiso 1 1 calc R
C134 C 0.7945(6) 0.4598(6) 0.2796(6) 0.279(9) Uiso 1 1 d G
H134 H 0.8111 0.4623 0.2981 0.334 Uiso 1 1 calc R
C72 C 1.1769(5) 0.0906(12) 0.1385(7) 0.56(3) Uiso 1 1 d GD
C73 C 1.1971(6) 0.0498(12) 0.1420(8) 0.56(3) Uiso 1 1 d G
H73 H 1.1863 0.0239 0.1517 0.676 Uiso 1 1 calc R
C74 C 1.2333(6) 0.0471(13) 0.1311(8) 0.56(3) Uiso 1 1 d G
H74 H 1.2471 0.0192 0.1334 0.676 Uiso 1 1 calc R
C75 C 1.2492(6) 0.0851(14) 0.1168(8) 0.56(3) Uiso 1 1 d GD
H75 H 1.2738 0.0833 0.1094 0.676 Uiso 1 1 calc R
C76 C 1.2289(6) 0.1260(13) 0.1134(8) 0.56(3) Uiso 1 1 d G
H76 H 1.2398 0.1519 0.1036 0.676 Uiso 1 1 calc R
C77 C 1.1928(5) 0.1287(12) 0.1242(7) 0.56(3) Uiso 1 1 d G
H77 H 1.1790 0.1565 0.1219 0.676 Uiso 1 1 calc R
C60 C 0.8544(5) 0.1037(15) 0.1966(14) 0.40(4) Uiso 1 1 d D
H60 H 0.8406 0.1231 0.2100 0.476 Uiso 1 1 calc R
N9 N 0.8400(5) 0.0721(6) 0.1807(3) 0.178(12) Uani 1 1 d D
C59 C 0.7460(10) 0.0364(16) 0.2017(16) 0.58(2) Uiso 1 1 d G
H59 H 0.7341 0.0226 0.2191 0.691 Uiso 1 1 calc R
C54 C 0.7258(7) 0.0440(17) 0.1727(18) 0.58(2) Uiso 1 1 d GD
H54 H 0.7001 0.0353 0.1703 0.691 Uiso 1 1 calc R
C55 C 0.7431(9) 0.0642(19) 0.1472(14) 0.58(2) Uiso 1 1 d G
H55 H 0.7293 0.0693 0.1274 0.691 Uiso 1 1 calc R
C56 C 0.7806(8) 0.0768(17) 0.1507(9) 0.58(2) Uiso 1 1 d GD
H56 H 0.7924 0.0906 0.1332 0.691 Uiso 1 1 calc R
C57 C 0.8008(6) 0.0692(14) 0.1797(7) 0.58(2) Uiso 1 1 d GD
C58 C 0.7835(9) 0.0490(16) 0.2052(10) 0.58(2) Uiso 1 1 d GD
H58 H 0.7973 0.0439 0.2250 0.691 Uiso 1 1 calc R
N1 N 0.8441(5) -0.0246(7) 0.1376(4) 0.111(7) Uani 1 1 d .
N2 N 0.8621(4) 0.0611(6) 0.1140(4) 0.078(5) Uani 1 1 d .
N3 N 0.8834(4) 0.2413(7) 0.0684(3) 0.089(6) Uani 1 1 d .
N4 N 0.9097(4) 0.3208(6) 0.0504(4) 0.085(5) Uani 1 1 d U
N5 N 0.9226(5) -0.0121(6) 0.1368(4) 0.086(5) Uani 1 1 d .
N6 N 0.8984(4) -0.0150(7) 0.1946(4) 0.101(6) Uani 1 1 d .
N7 N 0.8827(5) -0.0044(7) 0.3299(4) 0.093(6) Uani 1 1 d .
N12 N 1.1402(5) 0.0927(7) 0.1511(4) 0.135(7) Uani 1 1 d D
N13 N 0.8303(5) 0.3169(6) 0.0471(4) 0.097(6) Uani 1 1 d .
N14 N 0.8611(5) 0.3743(7) 0.0957(4) 0.097(6) Uani 1 1 d .
N15 N 0.8982(5) 0.4907(6) 0.1990(5) 0.109(6) Uani 1 1 d .
N16 N 0.9352(6) 0.5398(7) 0.2481(5) 0.127(7) Uani 1 1 d .
N23 N 0.8536(5) 0.5515(7) 0.2499(6) 0.127(7) Uani 1 1 d .
N21 N 0.8473(6) 0.4425(7) 0.2476(4) 0.126(7) Uani 1 1 d .
N22 N 0.9228(5) 0.4338(6) 0.2530(4) 0.092(6) Uani 1 1 d .
N17 N 0.8329(5) 0.2839(6) 0.1211(4) 0.101(6) Uani 1 1 d .
N18 N 0.9081(5) 0.2949(6) 0.1241(4) 0.099(6) Uani 1 1 d .
N19 N 1.0643(5) 0.3034(6) 0.1187(5) 0.108(7) Uani 1 1 d .
N20 N 1.1376(5) 0.3136(6) 0.1134(5) 0.106(6) Uani 1 1 d .
N28 N 1.0538(5) 0.0018(6) 0.1214(4) 0.099(6) Uani 1 1 d .
N27 N 1.0774(4) 0.0836(7) 0.0961(4) 0.086(5) Uani 1 1 d .
N26 N 1.1003(5) 0.2652(7) 0.0569(4) 0.094(6) Uani 1 1 d .
N25 N 1.1192(4) 0.3482(7) 0.0371(5) 0.099(6) Uani 1 1 d .
N8 N 0.8685(5) 0.0025(7) 0.3914(3) 0.095(6) Uani 1 1 d .
N29 N 1.0400(5) 0.3400(7) 0.0458(4) 0.093(6) Uani 1 1 d .
N30 N 1.0779(5) 0.3940(7) 0.0934(5) 0.113(7) Uani 1 1 d .
O1 O 1.0336(13) 0.0429(15) 0.2406(10) 0.181(6) Uiso 0.50 1 d P
O2 O 0.9871(6) 0.0132(7) 0.2192(6) 0.181(6) Uiso 1 1 d .
O3 O 1.0000 -0.0308(12) 0.2500 0.181(6) Uiso 1 2 d S
O5 O 0.9532(4) 0.1713(6) 0.1275(4) 0.223(5) Uiso 1 1 d D
O6 O 0.9882(5) 0.1282(5) 0.0954(4) 0.223(5) Uiso 1 1 d D
O4 O 1.0153(4) 0.1857(6) 0.1246(4) 0.223(5) Uiso 1 1 d D
O7 O 0.9751(5) 0.2021(6) 0.0825(4) 0.223(5) Uiso 1 1 d D
O29 O 1.1181(7) 0.2391(10) 0.2439(7) 0.365(10) Uiso 1 1 d D
O28 O 1.1721(9) 0.2322(10) 0.2741(6) 0.365(10) Uiso 1 1 d D
O27 O 1.1672(9) 0.2846(8) 0.2342(7) 0.365(10) Uiso 1 1 d D
O26 O 1.1693(9) 0.2092(9) 0.2223(7) 0.365(10) Uiso 1 1 d D
O11 O 0.9617(5) 0.3918(7) 0.1632(5) 0.243(6) Uiso 1 1 d D
O10 O 0.9837(7) 0.4525(7) 0.1813(4) 0.243(6) Uiso 1 1 d D
O9 O 0.9950(6) 0.4351(7) 0.1298(4) 0.243(6) Uiso 1 1 d D
O8 O 1.0249(5) 0.3964(6) 0.1705(5) 0.243(6) Uiso 1 1 d D
Cl3 Cl 0.9829(2) 0.1718(2) 0.10755(14) 0.130(3) Uani 1 1 d D
Cl5 Cl 1.1567(5) 0.2413(4) 0.2436(3) 0.313(9) Uani 1 1 d D
Cl6 Cl 0.9698(2) 0.1086(3) -0.02655(15) 0.126(2) Uani 1 1 d .
O12 O 0.9705(5) 0.1200(6) 0.0070(5) 0.151(3) Uiso 1 1 d .
Cl4 Cl 0.9925(2) 0.4186(3) 0.16021(17) 0.148(3) Uani 1 1 d D
Cl1 Cl 1.0000 0.2382(4) 0.2500 0.135(4) Uani 1 2 d S
Cl2 Cl 1.0000 0.0179(4) 0.2500 0.131(4) Uani 1 2 d S
Ni1 Ni 0.87971(8) 0.02683(10) 0.15714(6) 0.0904(11) Uani 1 1 d .
Ni2 Ni 0.86994(8) 0.30436(11) 0.08587(6) 0.0964(11) Uani 1 1 d .
Ni3 Ni 0.89025(8) 0.49104(10) 0.24908(8) 0.1030(12) Uani 1 1 d .
Ni4 Ni 1.09007(8) 0.32708(11) 0.07898(7) 0.0979(12) Uani 1 1 d .
Ni5 Ni 1.09763(8) 0.04426(11) 0.13716(6) 0.0953(11) Uani 1 1 d .
O13 O 0.9711(5) 0.0600(7) -0.0295(4) 0.151(3) Uiso 1 1 d .
O15 O 1.0017(6) 0.1316(6) -0.0387(4) 0.151(3) Uiso 1 1 d .
O14 O 0.9363(6) 0.1207(6) -0.0385(5) 0.151(3) Uiso 1 1 d .
Cl7 Cl 0.9786(3) 0.5790(3) 0.0712(2) 0.209(5) Uani 1 1 d D
O17 O 0.9987(7) 0.5680(9) 0.0448(6) 0.347(9) Uiso 1 1 d D
O16 O 0.9843(8) 0.5459(8) 0.0950(6) 0.347(9) Uiso 1 1 d D
O18 O 0.9891(8) 0.6218(8) 0.0832(6) 0.347(9) Uiso 1 1 d D
O19 O 0.9403(6) 0.5802(9) 0.0619(7) 0.347(9) Uiso 1 1 d D

loop_
_atom_site_aniso_label
_atom_site_aniso_U_11
_atom_site_aniso_U_22
_atom_site_aniso_U_33
_atom_site_aniso_U_23
_atom_site_aniso_U_13
_atom_site_aniso_U_12
N24 0.056(12) 0.146(18) 0.144(18) -0.021(15) 0.007(12) -0.007(12)
N10 0.139(18) 0.171(18) 0.039(10) 0.026(11) 0.031(11) 0.084(15)
N11 0.096(15) 0.157(17) 0.055(11) -0.019(11) -0.014(10) -0.002(13)
N9 0.14(2) 0.32(3) 0.075(14) 0.004(18) 0.003(14) 0.13(2)
N1 0.120(16) 0.159(18) 0.054(12) 0.009(12) -0.017(11) 0.033(14)
N2 0.053(11) 0.106(15) 0.070(11) -0.026(11) -0.032(9) 0.014(10)
N3 0.055(11) 0.169(19) 0.041(11) 0.015(11) -0.022(9) -0.001(12)
N4 0.084(9) 0.091(9) 0.077(8) 0.010(8) -0.025(7) 0.024(7)
N5 0.090(14) 0.112(15) 0.055(11) -0.002(11) -0.012(10) 0.007(11)
N6 0.053(12) 0.183(19) 0.066(13) -0.037(12) -0.005(10) 0.008(13)
N7 0.071(13) 0.153(17) 0.053(12) 0.015(11) -0.013(10) -0.022(12)
N12 0.138(18) 0.19(2) 0.067(13) 0.006(14) -0.042(12) 0.011(16)
N13 0.074(13) 0.094(15) 0.125(16) -0.003(12) 0.020(11) 0.015(11)
N14 0.075(13) 0.159(18) 0.057(12) 0.055(13) 0.003(10) 0.037(12)
N15 0.070(13) 0.082(14) 0.17(2) 0.026(14) 0.004(14) 0.018(11)
N16 0.124(18) 0.152(19) 0.106(17) -0.015(14) 0.007(14) 0.067(14)
N23 0.092(16) 0.126(17) 0.16(2) 0.009(16) -0.013(14) 0.009(13)
N21 0.19(2) 0.096(16) 0.094(14) -0.015(12) -0.006(14) 0.011(15)
N22 0.067(14) 0.112(16) 0.096(14) 0.048(11) -0.013(10) 0.010(12)
N17 0.097(15) 0.114(15) 0.092(14) 0.009(11) 0.009(12) 0.017(12)
N18 0.053(13) 0.152(17) 0.093(14) 0.046(12) 0.024(11) 0.020(11)
N19 0.053(14) 0.123(15) 0.153(19) 0.015(13) 0.056(13) -0.006(11)
N20 0.091(15) 0.118(15) 0.110(16) -0.017(12) 0.000(12) -0.020(12)
N28 0.089(14) 0.143(16) 0.065(12) -0.005(11) 0.001(11) 0.048(12)
N27 0.057(12) 0.123(16) 0.078(12) -0.025(12) 0.009(10) 0.031(11)
N26 0.069(13) 0.137(18) 0.076(13) 0.032(12) 0.025(10) 0.027(11)
N25 0.051(12) 0.117(16) 0.125(16) 0.030(14) -0.022(11) -0.011(10)
N8 0.091(14) 0.149(17) 0.043(10) -0.021(11) -0.018(9) -0.043(12)
N29 0.089(14) 0.125(17) 0.064(12) -0.009(11) 0.011(10) 0.038(12)
N30 0.078(14) 0.17(2) 0.092(15) 0.053(15) 0.006(12) -0.013(14)
Cl3 0.149(7) 0.151(6) 0.085(5) -0.009(4) -0.029(4) 0.030(5)
Cl5 0.46(3) 0.232(12) 0.249(14) -0.013(10) 0.017(15) 0.056(14)
Cl6 0.117(6) 0.174(7) 0.083(5) -0.039(4) -0.015(4) 0.002(5)
Cl4 0.115(6) 0.198(8) 0.129(6) 0.024(5) -0.003(5) -0.003(5)
Cl1 0.123(8) 0.194(10) 0.086(6) 0.000 -0.010(6) 0.000
Cl2 0.166(11) 0.152(10) 0.069(7) 0.000 -0.041(7) 0.000
Ni1 0.070(2) 0.137(3) 0.0619(19) -0.0188(18) -0.0205(16) 0.0042(19)
Ni2 0.075(2) 0.151(3) 0.0618(19) 0.0219(19) -0.0084(16) 0.037(2)
Ni3 0.078(2) 0.102(2) 0.128(3) 0.0076(19) -0.002(2) 0.0067(18)
Ni4 0.075(2) 0.139(3) 0.079(2) 0.037(2) -0.0030(17) 0.0157(19)
Ni5 0.078(2) 0.150(3) 0.0561(19) -0.0171(18) -0.0150(16) 0.029(2)
Cl7 0.302(13) 0.180(8) 0.141(7) 0.063(6) -0.022(8) 0.034(8)

loop_
_atom_type_symbol
_atom_type_description
_atom_type_scat_dispersion_real
_atom_type_scat_dispersion_imag
_atom_type_scat_source
C C 0.0033 0.0016 'International Tables Vol C Tables 4.2.6.8 and 6.1.1.4'
H H 0.0000 0.0000 'International Tables Vol C Tables 4.2.6.8 and 6.1.1.4'
N N 0.0061 0.0033 'International Tables Vol C Tables 4.2.6.8 and 6.1.1.4'
O O 0.0106 0.0060 'International Tables Vol C Tables 4.2.6.8 and 6.1.1.4'
Cl Cl 0.1484 0.1585 'International Tables Vol C Tables 4.2.6.8 and 6.1.1.4'
Ni Ni 0.3393 1.1124 'International Tables Vol C Tables 4.2.6.8 and 6.1.1.4'

loop_
_geom_angle_atom_site_label_1
_geom_angle_atom_site_label_2
_geom_angle_atom_site_label_3
_geom_angle
_geom_angle_site_symmetry_1
_geom_angle_site_symmetry_3
N1 C5 C6 121.6(18) . .
N1 C5 C4 118.2(18) . .
C6 C5 C4 120.0 . .
C3 C4 C5 120.0 . .
C3 C4 H4 120.0 . .
C5 C4 H4 120.0 . .
C2 C3 C4 120.0 . .
C2 C3 H3 120.0 . .
C4 C3 H3 120.0 . .
C3 C2 C7 120.0 . .
C3 C2 H2 120.0 . .
C7 C2 H2 120.0 . .
C2 C7 C6 120.0 . .
C2 C7 H7 120.0 . .
C6 C7 H7 120.0 . .
C5 C6 C7 120.0 . .
C5 C6 H6 120.0 . .
C7 C6 H6 120.0 . .
N1 C8 C9 125(3) . .
N1 C8 H8 117.5 . .
C9 C8 H8 117.5 . .
N2 C9 C8 116(2) . .
N2 C9 C13 118(2) . .
C8 C9 C13 125(2) . .
N2 C10 C11 129(2) . .
N2 C10 H9 115.3 . .
C11 C10 H9 115.3 . .
C14 C11 C10 128(2) . .
C14 C11 C12 127(2) . .
C10 C11 C12 104.7(19) . .
C13 C12 C11 131(2) . .
C13 C12 H11 114.6 . .
C11 C12 H11 114.6 . .
C12 C13 C9 115(2) . .
C12 C13 H12 122.6 . .
C9 C13 H12 122.6 . .
C11 C14 C18 124(2) . .
C11 C14 C15 120(2) . .
C18 C14 C15 116(2) . .
C152 N24 C153 120.0 . .
C152 N24 Ni3 110.1(11) . .
C153 N24 Ni3 128.2(11) . .
N24 C152 C156 120.0 . .
N24 C152 C151 118.6(19) . .
C156 C152 C151 121.4(19) . .
C155 C156 C152 120.0 . .
C155 C156 H156 120.0 . .
C152 C156 H156 120.0 . .
C156 C155 C154 120.0 . .
C156 C155 H155 120.0 . .
C154 C155 H155 120.0 . .
C153 C154 C155 120.0 . .
C153 C154 C193 116.4(16) . 2_755
C155 C154 C193 123.6(16) . 2_755
C154 C153 N24 120.0 . .
C154 C153 H153 120.0 . .
N24 C153 H153 120.0 . .
C17 C16 C19 126(2) . .
C17 C16 N3 120(2) . .
C19 C16 N3 114(2) . .
C18 C17 C16 123(2) . .
C18 C17 H16 118.7 . .
C16 C17 H16 118.7 . .
C17 C18 C14 121(2) . .
C17 C18 H17 119.7 . .
C14 C18 H17 119.7 . .
N4 C19 C16 120(2) . .
N4 C19 H18 119.9 . .
C16 C19 H18 119.9 . .
C25 C20 C21 120.0 . .
C25 C20 N4 118.8(8) . .
C21 C20 N4 121.2(8) . .
C22 C21 C20 120.0 . .
C22 C21 H21 120.0 . .
C20 C21 H21 120.0 . .
C23 C22 C21 120.0 . .
C23 C22 H22 120.0 . .
C21 C22 H22 120.0 . .
C22 C23 C24 120.0 . .
C22 C23 H23 120.0 . .
C24 C23 H23 120.0 . .
C23 C24 C25 120.0 . .
C23 C24 H24 120.0 . .
C25 C24 H24 120.0 . .
C20 C25 C24 120.0 . .
C20 C25 H25 120.0 . .
C24 C25 H25 120.0 . .
C32 C31 C30 120.0 . .
C32 C31 N5 123.2(8) . .
C30 C31 N5 116.4(8) . .
C29 C30 C31 120.0 . .
C29 C30 H30 120.0 . .
C31 C30 H30 120.0 . .
C28 C29 C30 120.0 . .
C28 C29 H29 120.0 . .
C30 C29 H29 120.0 . .
C29 C28 C33 120.0 . .
C29 C28 H28 120.0 . .
C33 C28 H28 120.0 . .
C28 C33 C32 120.0 . .
C28 C33 H33 120.0 . .
C32 C33 H33 120.0 . .
C31 C32 C33 120.0 . .
C31 C32 H32 120.0 . .
C33 C32 H32 120.0 . .
N5 C34 C35 118(2) . .
N5 C34 H31 121.0 . .
C35 C34 H31 121.0 . .
N6 C35 C39 125(2) . .
N6 C35 C34 115(2) . .
C39 C35 C34 121(2) . .
N6 C36 C37 122(2) . .
N6 C36 H36 119.1 . .
C37 C36 H36 119.1 . .
C38 C37 C36 117(2) . .
C38 C37 C40 122.9(19) . .
C36 C37 C40 120.1(19) . .
C39 C38 C37 124(2) . .
C39 C38 H35 118.0 . .
C37 C38 H35 118.0 . .
C38 C39 C35 114(2) . .
C38 C39 H39 123.2 . .
C35 C39 H39 123.2 . .
C44 C40 C41 117(2) . .
C44 C40 C37 118(2) . .
C41 C40 C37 125(2) . .
N7 C41 C40 125(2) . .
N7 C41 H38 117.6 . .
C40 C41 H38 117.6 . .
N7 C42 C43 128(3) . .
N7 C42 C45 106(2) . .
C43 C42 C45 126(3) . .
C42 C43 C44 111(3) . .
C42 C43 H40 124.3 . .
C44 C43 H40 124.3 . .
C40 C44 C43 124(3) . .
C40 C44 H41 118.0 . .
C43 C44 H41 118.0 . .
N8 C45 C42 124(3) . .
N8 C45 H42 118.2 . .
C42 C45 H42 118.2 . .
C62 N10 C61 120.0 . .
C62 N10 Ni1 128.9(9) . .
C61 N10 Ni1 111.0(9) . .
N10 C62 C63 120.0 . .
N10 C62 H62 120.0 . .
C63 C62 H62 120.0 . .
C62 C63 C64 120.0 . .
C62 C63 C66 121.2(15) . .
C64 C63 C66 118.8(15) . .
C65 C64 C63 120.0 . .
C65 C64 H64 120.0 . .
C63 C64 H64 120.0 . .
C61 C65 C64 120.0 . .
C61 C65 H65 120.0 . .
C64 C65 H65 120.0 . .
C65 C61 N10 120.0 . .
C65 C61 C60 119.1(10) . .
N10 C61 C60 120.8(10) . .
N12 C71 C68 121.0(12) . .
N12 C71 H71 119.5 . .
C68 C71 H71 119.5 . .
C66 C70 C69 120.0 . .
C66 C70 H70 120.0 . .
C69 C70 H70 120.0 . .
C67 C66 C70 120.0 . .
C67 C66 C63 111.2(13) . .
C70 C66 C63 128.8(13) . .
C66 C67 N11 120.0 . .
C66 C67 H67 120.0 . .
N11 C67 H67 120.0 . .
C68 N11 C67 120.0 . .
C68 N11 Ni5 109.3(7) . .
C67 N11 Ni5 130.2(7) . .
N11 C68 C69 120.0 . .
N11 C68 C71 117.8(14) . .
C69 C68 C71 121.7(14) . .
C68 C69 C70 120.0 . .
C68 C69 H69 120.0 . .
C70 C69 H69 120.0 . .
N13 C83 C84 120.8(16) . .
N13 C83 C82 119.0(16) . .
C84 C83 C82 120.0 . .
C83 C82 C81 120.0 . .
C83 C82 H82 120.0 . .
C81 C82 H82 120.0 . .
C80 C81 C82 120.0 . .
C80 C81 H81 120.0 . .
C82 C81 H81 120.0 . .
C81 C80 C85 120.0 . .
C81 C80 H80 120.0 . .
C85 C80 H80 120.0 . .
C84 C85 C80 120.0 . .
C84 C85 H85 120.0 . .
C80 C85 H85 120.0 . .
C83 C84 C85 120.0 . .
C83 C84 H84 120.0 . .
C85 C84 H84 120.0 . .
N13 C86 C87 128(3) . .
N13 C86 H86 116.2 . .
C87 C86 H86 116.2 . .
C91 C87 N14 123(2) . .
C91 C87 C86 127(3) . .
N14 C87 C86 110(2) . .
N14 C88 C89 128(3) . .
N14 C88 H88 115.8 . .
C89 C88 H88 115.8 . .
C93 C92 C96 118(3) . .
C93 C92 C89 118(2) . .
C96 C92 C89 124(2) . .
C91 C90 C89 122(2) . .
C91 C90 H90 118.8 . .
C89 C90 H90 118.8 . .
C87 C91 C90 114(3) . .
C87 C91 H91 122.8 . .
C90 C91 H91 122.8 . .
C96 C95 C94 118(3) . .
C96 C95 H87 120.9 . .
C94 C95 H87 120.9 . .
C95 C96 C92 123(3) . .
C95 C96 H96 118.6 . .
C92 C96 H96 118.6 . .
N16 C97 C94 121(2) . .
N16 C97 H89 119.6 . .
C94 C97 H89 119.6 . .
N20 C124 C125 127(4) . .
N20 C124 C129 113(4) . .
C125 C124 C129 120.0 . .
C128 C129 C124 120.0 . .
C128 C129 H129 120.0 . .
C124 C129 H129 120.0 . .
C127 C128 C129 120.0 . .
C127 C128 H128 120.0 . .
C129 C128 H128 120.0 . .
C128 C127 C126 120.0 . .
C128 C127 H127 120.0 . .
C126 C127 H127 120.0 . .
C125 C126 C127 120.0 . .
C125 C126 H126 120.0 . .
C127 C126 H126 120.0 . .
C124 C125 C126 120.0 . .
C124 C125 H125 120.0 . .
C126 C125 H125 120.0 . .
C123 C120 C121 126(6) . .
C123 C120 N19 119(6) . .
C121 C120 N19 115(6) . .
N19 C119 C118 124(2) . .
N19 C119 H104 118.1 . .
C118 C119 H104 118.1 . .
C122 C118 C115 123(2) . .
C122 C118 C119 113(2) . .
C115 C118 C119 124(2) . .
C118 C122 C121 121(3) . .
C118 C122 H106 119.7 . .
C121 C122 H106 119.7 . .
C120 C121 C122 123(5) . .
C120 C121 H107 118.5 . .
C122 C121 H107 118.5 . .
C116 C115 C114 115(2) . .
C116 C115 C118 124(2) . .
C114 C115 C118 122(2) . .
N18 C114 C115 126(2) . .
N18 C114 H110 116.9 . .
C115 C114 H110 116.9 . .
N18 C113 C117 123(2) . .
N18 C113 C112 118(2) . .
C117 C113 C112 119(3) . .
C116 C117 C113 117(2) . .
C116 C117 H112 121.5 . .
C113 C117 H112 121.5 . .
C117 C116 C115 121(3) . .
C117 C116 H113 119.5 . .
C115 C116 H113 119.5 . .
N17 C112 C113 118(2) . .
N17 C112 H114 120.9 . .
C113 C112 H114 120.9 . .
N17 C109 C108 114.9(19) . .
N17 C109 C110 125.0(19) . .
C108 C109 C110 120.0 . .
C111 C110 C109 120.0 . .
C111 C110 H11A 120.0 . .
C109 C110 H11A 120.0 . .
C106 C111 C110 120.0 . .
C106 C111 H111 120.0 . .
C110 C111 H111 120.0 . .
C111 C106 C107 120.0 . .
C111 C106 H10A 120.0 . .
C107 C106 H10A 120.0 . .
C106 C107 C108 120.0 . .
C106 C107 H10B 120.0 . .
C108 C107 H10B 120.0 . .
C109 C108 C107 120.0 . .
C109 C108 H108 120.0 . .
C107 C108 H108 120.0 . .
N21 C138 C139 120(3) . .
N21 C138 H122 119.8 . .
C139 C138 H122 119.8 . .
C143 C139 N22 125(3) . .
C143 C139 C138 126(3) . .
N22 C139 C138 108(2) . .
C139 C143 C142 120(3) . .
C139 C143 H143 120.0 . .
C142 C143 H143 120.0 . .
C141 C142 C143 116(2) . .
C141 C142 H142 121.8 . .
C143 C142 H142 121.8 . .
C140 C141 C141 124.7(14) . 2_755
C140 C141 C142 114(2) . .
C141 C141 C142 121.4(14) 2_755 .
N29 C187 C188 117.8(13) . .
N29 C187 C186 122.1(13) . .
C188 C187 C186 120.0 . .
C185 C186 C187 120.0 . .
C185 C186 H186 120.0 . .
C187 C186 H186 120.0 . .
C184 C185 C186 120.0 . .
C184 C185 H185 120.0 . .
C186 C185 H185 120.0 . .
C185 C184 C189 120.0 . .
C185 C184 H184 120.0 . .
C189 C184 H184 120.0 . .
C184 C189 C188 120.0 . .
C184 C189 H189 120.0 . .
C188 C189 H189 120.0 . .
C187 C188 C189 120.0 . .
C187 C188 H188 120.0 . .
C189 C188 H188 120.0 . .
N29 C190 C191 127(2) . .
N29 C190 H141 116.3 . .
C191 C190 H141 116.3 . .
C194 C195 C191 126(3) . .
C194 C195 H195 117.0 . .
C191 C195 H195 117.0 . .
C195 C194 C193 121(3) . .
C195 C194 H194 119.7 . .
C193 C194 H194 119.7 . .
C162 C161 C160 120.0 . .
C162 C161 N25 121.2(16) . .
C160 C161 N25 118.8(16) . .
C159 C160 C161 120.0 . .
C159 C160 H160 120.0 . .
C161 C160 H160 120.0 . .
C158 C159 C160 120.0 . .
C158 C159 H159 120.0 . .
C160 C159 H159 120.0 . .
C159 C158 C163 120.0 . .
C159 C158 H158 120.0 . .
C163 C158 H158 120.0 . .
C162 C163 C158 120.0 . .
C162 C163 H163 120.0 . .
C158 C163 H163 120.0 . .
C161 C162 C163 120.0 . .
C161 C162 H162 120.0 . .
C163 C162 H162 120.0 . .
N25 C164 C165 128(3) . .
N25 C164 H164 115.9 . .
C165 C164 H164 115.9 . .
C169 C165 C164 126(3) . .
C169 C165 N26 122(3) . .
C164 C165 N26 111(3) . .
N26 C166 C167 129(2) . .
N26 C166 H154 115.4 . .
C167 C166 H154 115.4 . .
C170 C167 C166 128(2) . .
C170 C167 C168 121(2) . .
C166 C167 C168 111(2) . .
C169 C168 C167 119(2) . .
C169 C168 H168 120.3 . .
C167 C168 H168 120.3 . .
C168 C169 C165 123(3) . .
C168 C169 H157 118.7 . .
C165 C169 H157 118.7 . .
C167 C170 C174 127(2) . .
C167 C170 C171 118(2) . .
C174 C170 C171 115(2) . .
N27 C171 C170 122(2) . .
N27 C171 H171 118.9 . .
C170 C171 H171 118.9 . .
C175 C172 N27 122(2) . .
C175 C172 C173 130(2) . .
N27 C172 C173 108.4(18) . .
C174 C173 C172 124(2) . .
C174 C173 H173 118.2 . .
C172 C173 H173 118.2 . .
C173 C174 C170 124(2) . .
C173 C174 H174 118.0 . .
C170 C174 H174 118.0 . .
C172 C175 N28 118(2) . .
C172 C175 H165 121.0 . .
N28 C175 H165 121.0 . .
C181 C176 C177 120.0 . .
C181 C176 N28 119.8(12) . .
C177 C176 N28 120.1(12) . .
C176 C177 C178 120.0 . .
C176 C177 H177 120.0 . .
C178 C177 H177 120.0 . .
C179 C178 C177 120.0 . .
C179 C178 H178 120.0 . .
C177 C178 H178 120.0 . .
C178 C179 C180 120.0 . .
C178 C179 H179 120.0 . .
C180 C179 H179 120.0 . .
C179 C180 C181 120.0 . .
C179 C180 H180 120.0 . .
C181 C180 H180 120.0 . .
C176 C181 C180 120.0 . .
C176 C181 H181 120.0 . .
C180 C181 H181 120.0 . .
C192 C193 C154 129(5) . 2_755
C192 C193 C194 110(2) . .
C154 C193 C194 120(4) 2_755 .
N30 C192 C193 129(3) . .
N30 C192 H202 115.4 . .
C193 C192 H202 115.4 . .
C195 C191 C190 130(3) . .
C195 C191 N30 116(2) . .
C190 C191 N30 114(2) . .
C147 C148 C149 120.0 . .
C147 C148 N23 121(2) . .
C149 C148 N23 119(2) . .
C148 C149 C150 120.0 . .
C148 C149 H149 120.0 . .
C150 C149 H149 120.0 . .
C145 C150 C149 120.0 . .
C145 C150 H150 120.0 . .
C149 C150 H150 120.0 . .
C150 C145 C146 120.0 . .
C150 C145 H145 120.0 . .
C146 C145 H145 120.0 . .
C147 C146 C145 120.0 . .
C147 C146 H146 120.0 . .
C145 C146 H146 120.0 . .
C148 C147 C146 120.0 . .
C148 C147 H147 120.0 . .
C146 C147 H147 120.0 . .
N3 C15 C14 127(2) . .
N3 C15 H401 116.6 . .
C14 C15 H401 116.6 . .
C88 C89 C90 115(2) . .
C88 C89 C92 126(2) . .
C90 C89 C92 119(2) . .
N15 C93 C92 119(3) . .
N15 C93 H406 120.5 . .
C92 C93 H406 120.5 . .
C95 C94 N15 122(3) . .
C95 C94 C97 123(3) . .
N15 C94 C97 116(2) . .
C103 C98 C99 120.0 . .
C103 C98 N16 119.8(19) . .
C99 C98 N16 120(2) . .
C98 C99 C100 120.0 . .
C98 C99 H99 120.0 . .
C100 C99 H99 120.0 . .
C101 C100 C99 120.0 . .
C101 C100 H100 120.0 . .
C99 C100 H100 120.0 . .
C100 C101 C102 120.0 . .
C100 C101 H101 120.0 . .
C102 C101 H101 120.0 . .
C103 C102 C101 120.0 . .
C103 C102 H102 120.0 . .
C101 C102 H102 120.0 . .
C98 C103 C102 120.0 . .
C98 C103 H103 120.0 . .
C102 C103 H103 120.0 . .
N23 C151 C152 118(3) . .
N23 C151 H418 120.9 . .
C152 C151 H418 120.9 . .
N22 C140 C141 133(2) . .
N22 C140 H423 113.7 . .
C141 C140 H423 113.7 . .
C47 C46 C51 120.0 . .
C47 C46 N8 118.7(14) . .
C51 C46 N8 121.3(14) . .
C50 C51 C46 120.0 . .
C50 C51 H51 120.0 . .
C46 C51 H51 120.0 . .
C49 C50 C51 120.0 . .
C49 C50 H50 120.0 . .
C51 C50 H50 120.0 . .
C50 C49 C48 120.0 . .
C50 C49 H49 120.0 . .
C48 C49 H49 120.0 . .
C47 C48 C49 120.0 . .
C47 C48 H48 120.0 . .
C49 C48 H48 120.0 . .
C46 C47 C48 120.0 . .
C46 C47 H47 120.0 . .
C48 C47 H47 120.0 . .
N20 C123 C120 121(4) . .
N20 C123 H123 119.5 . .
C120 C123 H123 119.5 . .
C134 C135 C136 120.0 . .
C134 C135 N21 117.9(12) . .
C136 C135 N21 119.9(12) . .
C137 C136 C135 120.0 . .
C137 C136 H136 120.0 . .
C135 C136 H136 120.0 . .
C132 C137 C136 120.0 . .
C132 C137 H137 120.0 . .
C136 C137 H137 120.0 . .
C137 C132 C133 120.0 . .
C137 C132 H132 120.0 . .
C133 C132 H132 120.0 . .
C134 C133 C132 120.0 . .
C134 C133 C59 109.6(13) . 4_655
C132 C133 C59 109(2) . 4_655
C134 C133 H133 120.0 . .
C132 C133 H133 120.0 . .
C59 C133 H133 49.2 4_655 .
C135 C134 C133 120.0 . .
C135 C134 H134 120.0 . .
C133 C134 H134 120.0 . .
C77 C72 C73 120.0 . .
C77 C72 N12 121.4(16) . .
C73 C72 N12 118.5(16) . .
C74 C73 C72 120.0 . .
C74 C73 H73 120.0 . .
C72 C73 H73 120.0 . .
C75 C74 C73 120.0 . .
C75 C74 H74 120.0 . .
C73 C74 H74 120.0 . .
C74 C75 C76 120.0 . .
C74 C75 H75 120.0 . .
C76 C75 H75 120.0 . .
C75 C76 C77 120.0 . .
C75 C76 H76 120.0 . .
C77 C76 H76 120.0 . .
C72 C77 C76 120.0 . .
C72 C77 H77 120.0 . .
C76 C77 H77 120.0 . .
N9 C60 C61 114.2(17) . .
N9 C60 H60 122.9 . .
C61 C60 H60 122.9 . .
C60 N9 C57 117(2) . .
C60 N9 Ni1 115.1(17) . .
C57 N9 Ni1 128(2) . .
C54 C59 C58 120.0 . .
C54 C59 C133 115(4) . 4_645
C58 C59 C133 106(3) . 4_645
C54 C59 H59 120.0 . .
C58 C59 H59 120.0 . .
C133 C59 H59 45.3 4_645 .
C59 C54 C55 120.0 . .
C59 C54 H54 120.0 . .
C55 C54 H54 120.0 . .
C56 C55 C54 120.0 . .
C56 C55 H55 120.0 . .
C54 C55 H55 120.0 . .
C55 C56 C57 120.0 . .
C55 C56 H56 120.0 . .
C57 C56 H56 120.0 . .
C58 C57 C56 120.0 . .
C58 C57 N9 119.2(8) . .
C56 C57 N9 119.2(7) . .
C57 C58 C59 120.0 . .
C57 C58 H58 120.0 . .
C59 C58 H58 120.0 . .
C8 N1 C5 121(2) . .
C8 N1 Ni1 108.2(18) . .
C5 N1 Ni1 129.3(14) . .
C10 N2 C9 121.7(19) . .
C10 N2 Ni1 130.4(14) . .
C9 N2 Ni1 106.4(15) . .
C15 N3 C16 114.1(19) . .
C15 N3 Ni2 130.2(14) . .
C16 N3 Ni2 114.2(14) . .
C19 N4 C20 123.2(16) . .
C19 N4 Ni2 111.1(14) . .
C20 N4 Ni2 124.7(11) . .
C34 N5 C31 118.5(17) . .
C34 N5 Ni1 112.9(15) . .
C31 N5 Ni1 125.8(11) . .
C35 N6 C36 119(2) . .
C35 N6 Ni1 113.1(14) . .
C36 N6 Ni1 126.9(15) . .
C41 N7 C42 114(2) . .
C41 N7 Ni5 126.7(16) . 2_755
C42 N7 Ni5 117.4(16) . 2_755
C71 N12 C72 128.0(18) . .
C71 N12 Ni5 110.5(14) . .
C72 N12 Ni5 121.5(17) . .
C86 N13 C83 123(2) . .
C86 N13 Ni2 108.1(17) . .
C83 N13 Ni2 128.2(14) . .
C88 N14 C87 115(2) . .
C88 N14 Ni2 134.3(16) . .
C87 N14 Ni2 110.4(16) . .
C93 N15 C94 120(2) . .
C93 N15 Ni3 130.1(17) . .
C94 N15 Ni3 109.1(17) . .
C97 N16 C98 122(2) . .
C97 N16 Ni3 110.8(18) . .
C98 N16 Ni3 125.3(16) . .
C151 N23 C148 123(2) . .
C151 N23 Ni3 114(2) . .
C148 N23 Ni3 120.0(17) . .
C138 N21 C135 110(2) . .
C138 N21 Ni3 113(2) . .
C135 N21 Ni3 135.7(14) . .
C140 N22 C139 111(2) . .
C140 N22 Ni3 132.3(17) . .
C139 N22 Ni3 115.6(16) . .
C112 N17 C109 117(2) . .
C112 N17 Ni2 110.9(16) . .
C109 N17 Ni2 131.3(15) . .
C114 N18 C113 118(2) . .
C114 N18 Ni2 129.2(15) . .
C113 N18 Ni2 112.1(15) . .
C119 N19 C120 124(4) . .
C119 N19 Ni4 123.3(19) . .
C120 N19 Ni4 112(3) . .
C123 N20 C124 124(3) . .
C123 N20 Ni4 110.0(18) . .
C124 N20 Ni4 126(2) . .
C175 N28 C176 117.0(18) . .
C175 N28 Ni5 112.3(14) . .
C176 N28 Ni5 129.7(12) . .
C171 N27 C172 126.1(19) . .
C171 N27 Ni5 129.6(16) . .
C172 N27 Ni5 104.0(14) . .
C166 N26 C165 115(2) . .
C166 N26 Ni4 128.9(14) . .
C165 N26 Ni4 115.8(16) . .
C164 N25 C161 129(2) . .
C164 N25 Ni4 106.1(17) . .
C161 N25 Ni4 124.0(15) . .
C45 N8 C46 122(2) . .
C45 N8 Ni5 111.6(17) . 2_755
C46 N8 Ni5 123.4(12) . 2_755
C190 N29 C187 129.5(18) . .
C190 N29 Ni4 105.1(15) . .
C187 N29 Ni4 124.1(12) . .
C192 N30 C191 117(2) . .
C192 N30 Ni4 132.9(18) . .
C191 N30 Ni4 109.8(16) . .
O6 Cl3 O4 109.4(6) . .
O6 Cl3 O7 109.5(6) . .
O4 Cl3 O7 109.2(6) . .
O6 Cl3 O5 109.5(6) . .
O4 Cl3 O5 109.9(6) . .
O7 Cl3 O5 109.2(6) . .
O26 Cl5 O27 109.5(7) . .
O26 Cl5 O28 109.5(7) . .
O27 Cl5 O28 109.6(7) . .
O26 Cl5 O29 109.7(7) . .
O27 Cl5 O29 109.4(7) . .
O28 Cl5 O29 109.3(7) . .
O14 Cl6 O13 105.5(13) . .
O14 Cl6 O12 105.9(12) . .
O13 Cl6 O12 108.4(12) . .
O14 Cl6 O15 117.6(13) . .
O13 Cl6 O15 113.7(12) . .
O12 Cl6 O15 105.2(11) . .
O11 Cl4 O9 112.6(7) . .
O11 Cl4 O10 98.1(18) . .
O9 Cl4 O10 111.6(7) . .
O11 Cl4 O8 112.1(7) . .
O9 Cl4 O8 110.9(7) . .
O10 Cl4 O8 110.9(7) . .
O2 Cl2 O2 168(2) . 2_755
O2 Cl2 O3 84.1(10) . .
O2 Cl2 O3 84.1(10) 2_755 .
O2 Cl2 O1 93.6(19) . 2_755
O2 Cl2 O1 92.2(19) 2_755 2_755
O3 Cl2 O1 119.5(17) . 2_755
O2 Cl2 O1 92.2(19) . .
O2 Cl2 O1 93.6(19) 2_755 .
O3 Cl2 O1 119.5(17) . .
O1 Cl2 O1 121(3) 2_755 .
N10 Ni1 N6 87.7(6) . .
N10 Ni1 N1 179.6(7) . .
N6 Ni1 N1 92.1(7) . .
N10 Ni1 N5 95.4(6) . .
N6 Ni1 N5 77.1(7) . .
N1 Ni1 N5 84.2(7) . .
N10 Ni1 N2 98.1(6) . .
N6 Ni1 N2 171.2(7) . .
N1 Ni1 N2 82.0(7) . .
N5 Ni1 N2 95.7(6) . .
N10 Ni1 N9 78.3(8) . .
N6 Ni1 N9 101.8(6) . .
N1 Ni1 N9 102.0(7) . .
N5 Ni1 N9 173.7(7) . .
N2 Ni1 N9 85.9(5) . .
N3 Ni2 N18 89.8(6) . .
N3 Ni2 N14 168.6(6) . .
N18 Ni2 N14 94.6(7) . .
N3 Ni2 N17 99.4(7) . .
N18 Ni2 N17 80.6(7) . .
N14 Ni2 N17 91.8(6) . .
N3 Ni2 N13 92.5(6) . .
N18 Ni2 N13 177.7(7) . .
N14 Ni2 N13 83.1(7) . .
N17 Ni2 N13 99.2(7) . .
N3 Ni2 N4 77.2(7) . .
N18 Ni2 N4 97.3(6) . .
N14 Ni2 N4 91.7(6) . .
N17 Ni2 N4 176.1(6) . .
N13 Ni2 N4 83.0(6) . .
N22 Ni3 N21 82.2(8) . .
N22 Ni3 N24 98.2(7) . .
N21 Ni3 N24 89.8(6) . .
N22 Ni3 N15 88.1(6) . .
N21 Ni3 N15 96.1(7) . .
N24 Ni3 N15 171.9(7) . .
N22 Ni3 N16 96.8(7) . .
N21 Ni3 N16 177.0(7) . .
N24 Ni3 N16 93.2(7) . .
N15 Ni3 N16 81.1(8) . .
N22 Ni3 N23 174.2(8) . .
N21 Ni3 N23 96.0(8) . .
N24 Ni3 N23 76.2(8) . .
N15 Ni3 N23 97.5(8) . .
N16 Ni3 N23 85.3(7) . .
N19 Ni4 N26 99.5(7) . .
N19 Ni4 N30 88.4(7) . .
N26 Ni4 N30 170.2(7) . .
N19 Ni4 N25 176.5(7) . .
N26 Ni4 N25 77.5(7) . .
N30 Ni4 N25 94.7(7) . .
N19 Ni4 N20 77.2(8) . .
N26 Ni4 N20 89.2(6) . .
N30 Ni4 N20 98.3(7) . .
N25 Ni4 N20 100.8(7) . .
N19 Ni4 N29 100.1(7) . .
N26 Ni4 N29 91.6(7) . .
N30 Ni4 N29 81.3(7) . .
N25 Ni4 N29 81.9(6) . .
N20 Ni4 N29 177.3(7) . .
N7 Ni5 N28 91.5(7) 2_755 .
N7 Ni5 N11 100.1(6) 2_755 .
N28 Ni5 N11 96.8(5) . .
N7 Ni5 N8 78.3(7) 2_755 2_755
N28 Ni5 N8 85.7(7) . 2_755
N11 Ni5 N8 177.1(6) . 2_755
N7 Ni5 N12 93.5(7) 2_755 .
N28 Ni5 N12 174.9(7) . .
N11 Ni5 N12 81.2(7) . .
N8 Ni5 N12 96.4(7) 2_755 .
N7 Ni5 N27 168.4(7) 2_755 .
N28 Ni5 N27 81.4(7) . .
N11 Ni5 N27 89.8(5) . .
N8 Ni5 N27 92.0(6) 2_755 .
N12 Ni5 N27 93.8(7) . .
O17 Cl7 O18 110.6(7) . .
O17 Cl7 O16 110.3(7) . .
O18 Cl7 O16 110.0(7) . .
O17 Cl7 O19 109.2(7) . .
O18 Cl7 O19 108.3(6) . .
O16 Cl7 O19 108.5(6) . .

loop_
_geom_bond_atom_site_label_1
_geom_bond_atom_site_label_2
_geom_bond_distance
_geom_bond_site_symmetry_2
C5 N1 1.39(2) .
C5 C6 1.3951 .
C5 C4 1.3954 .
C4 C3 1.3952 .
C4 H4 0.9500 .
C3 C2 1.3950 .
C3 H3 0.9500 .
C2 C7 1.3952 .
C2 H2 0.9500 .
C7 C6 1.3953 .
C7 H7 0.9500 .
C6 H6 0.9500 .
C8 N1 1.22(2) .
C8 C9 1.44(3) .
C8 H8 0.9500 .
C9 N2 1.38(2) .
C9 C13 1.47(3) .
C10 N2 1.26(2) .
C10 C11 1.45(2) .
C10 H9 0.9500 .
C11 C14 1.34(2) .
C11 C12 1.50(3) .
C12 C13 1.31(2) .
C12 H11 0.9500 .
C13 H12 0.9500 .
C14 C18 1.35(2) .
C14 C15 1.38(2) .
N24 C152 1.3900 .
N24 C153 1.3900 .
N24 Ni3 2.105(12) .
C152 C156 1.3900 .
C152 C151 1.41(3) .
C156 C155 1.3900 .
C156 H156 0.9500 .
C155 C154 1.3900 .
C155 H155 0.9500 .
C154 C153 1.3900 .
C154 C193 1.41(2) 2_755
C153 H153 0.9500 .
C16 C17 1.36(2) .
C16 C19 1.37(2) .
C16 N3 1.41(2) .
C17 C18 1.33(3) .
C17 H16 0.9500 .
C18 H17 0.9500 .
C19 N4 1.32(2) .
C19 H18 0.9500 .
C20 C25 1.3950 .
C20 C21 1.3954 .
C20 N4 1.406(17) .
C21 C22 1.3953 .
C21 H21 0.9500 .
C22 C23 1.3949 .
C22 H22 0.9500 .
C23 C24 1.3953 .
C23 H23 0.9500 .
C24 C25 1.3954 .
C24 H24 0.9500 .
C25 H25 0.9500 .
C31 C32 1.3948 .
C31 C30 1.3955 .
C31 N5 1.456(17) .
C30 C29 1.3951 .
C30 H30 0.9500 .
C29 C28 1.3950 .
C29 H29 0.9500 .
C28 C33 1.3952 .
C28 H28 0.9500 .
C33 C32 1.3955 .
C33 H33 0.9500 .
C32 H32 0.9500 .
C34 N5 1.20(2) .
C34 C35 1.50(3) .
C34 H31 0.9500 .
C35 N6 1.30(2) .
C35 C39 1.47(2) .
C36 N6 1.36(2) .
C36 C37 1.41(2) .
C36 H36 0.9500 .
C37 C38 1.39(2) .
C37 C40 1.49(2) .
C38 C39 1.36(2) .
C38 H35 0.9500 .
C39 H39 0.9500 .
C40 C44 1.31(3) .
C40 C41 1.40(2) .
C41 N7 1.29(2) .
C41 H38 0.9500 .
C42 N7 1.36(3) .
C42 C43 1.38(3) .
C42 C45 1.58(3) .
C43 C44 1.40(3) .
C43 H40 0.9500 .
C44 H41 0.9500 .
C45 N8 1.20(2) .
C45 H42 0.9500 .
N10 C62 1.3900 .
N10 C61 1.3900 .
N10 Ni1 2.048(12) .
C62 C63 1.3900 .
C62 H62 0.9500 .
C63 C64 1.3900 .
C63 C66 1.471(17) .
C64 C65 1.3900 .
C64 H64 0.9500 .
C65 C61 1.3900 .
C65 H65 0.9500 .
C61 C60 1.4700 .
C71 N12 1.283(10) .
C71 C68 1.4403(11) .
C71 H71 0.9500 .
C70 C66 1.3900 .
C70 C69 1.3900 .
C70 H70 0.9500 .
C66 C67 1.3900 .
C67 N11 1.3900 .
C67 H67 0.9500 .
N11 C68 1.3900 .
N11 Ni5 2.100(11) .
C68 C69 1.3900 .
C69 H69 0.9500 .
C83 N13 1.37(2) .
C83 C84 1.3949 .
C83 C82 1.3953 .
C82 C81 1.3954 .
C82 H82 0.9500 .
C81 C80 1.3949 .
C81 H81 0.9500 .
C80 C85 1.3955 .
C80 H80 0.9500 .
C85 C84 1.3953 .
C85 H85 0.9500 .
C84 H84 0.9500 .
C86 N13 1.25(2) .
C86 C87 1.52(3) .
C86 H86 0.9500 .
C87 C91 1.35(3) .
C87 N14 1.47(3) .
C88 N14 1.28(2) .
C88 C89 1.29(2) .
C88 H88 0.9500 .
C92 C93 1.40(3) .
C92 C96 1.44(3) .
C92 C89 1.47(3) .
C90 C91 1.38(3) .
C90 C89 1.46(3) .
C90 H90 0.9500 .
C91 H91 0.9500 .
C95 C96 1.28(3) .
C95 C94 1.37(3) .
C95 H87 0.9500 .
C96 H96 0.9500 .
C97 N16 1.26(2) .
C97 C94 1.52(3) .
C97 H89 0.9500 .
C124 N20 1.34(3) .
C124 C125 1.3950 .
C124 C129 1.3955 .
C129 C128 1.3951 .
C129 H129 0.9500 .
C128 C127 1.3950 .
C128 H128 0.9500 .
C127 C126 1.3953 .
C127 H127 0.9500 .
C126 C125 1.3950 .
C126 H126 0.9500 .
C125 H125 0.9500 .
C120 C123 1.32(6) .
C120 C121 1.37(6) .
C120 N19 1.38(6) .
C119 N19 1.32(3) .
C119 C118 1.48(3) .
C119 H104 0.9500 .
C118 C122 1.38(3) .
C118 C115 1.44(3) .
C122 C121 1.47(3) .
C122 H106 0.9500 .
C121 H107 0.9500 .
C115 C116 1.43(3) .
C115 C114 1.43(3) .
C114 N18 1.26(2) .
C114 H110 0.9500 .
C113 N18 1.36(3) .
C113 C117 1.43(3) .
C113 C112 1.43(3) .
C117 C116 1.35(3) .
C117 H112 0.9500 .
C116 H113 0.9500 .
C112 N17 1.34(3) .
C112 H114 0.9500 .
C109 N17 1.38(2) .
C109 C108 1.3947 .
C109 C110 1.3955 .
C110 C111 1.3952 .
C110 H11A 0.9500 .
C111 C106 1.3950 .
C111 H111 0.9500 .
C106 C107 1.3953 .
C106 H10A 0.9500 .
C107 C108 1.3954 .
C107 H10B 0.9500 .
C108 H108 0.9500 .
C138 N21 1.26(2) .
C138 C139 1.61(3) .
C138 H122 0.9500 .
C139 C143 1.31(3) .
C139 N22 1.42(3) .
C143 C142 1.44(3) .
C143 H143 0.9500 .
C142 C141 1.44(3) .
C142 H142 0.9500 .
C141 C140 1.39(3) .
C141 C141 1.41(4) 2_755
C187 N29 1.375(19) .
C187 C188 1.3949 .
C187 C186 1.3955 .
C186 C185 1.3954 .
C186 H186 0.9500 .
C185 C184 1.3949 .
C185 H185 0.9500 .
C184 C189 1.3952 .
C184 H184 0.9500 .
C189 C188 1.3953 .
C189 H189 0.9500 .
C188 H188 0.9500 .
C190 N29 1.27(2) .
C190 C191 1.44(3) .
C190 H141 0.9500 .
C195 C194 1.29(3) .
C195 C191 1.30(2) .
C195 H195 0.9500 .
C194 C193 1.47(3) .
C194 H194 0.9500 .
C161 C162 1.3949 .
C161 C160 1.3956 .
C161 N25 1.40(2) .
C160 C159 1.3952 .
C160 H160 0.9500 .
C159 C158 1.3950 .
C159 H159 0.9500 .
C158 C163 1.3954 .
C158 H158 0.9500 .
C163 C162 1.3953 .
C163 H163 0.9500 .
C162 H162 0.9500 .
C164 N25 1.30(3) .
C164 C165 1.34(3) .
C164 H164 0.9500 .
C165 C169 1.33(3) .
C165 N26 1.36(3) .
C166 N26 1.29(2) .
C166 C167 1.41(2) .
C166 H154 0.9500 .
C167 C170 1.39(2) .
C167 C168 1.45(2) .
C168 C169 1.32(2) .
C168 H168 0.9500 .
C169 H157 0.9500 .
C170 C174 1.39(2) .
C170 C171 1.40(3) .
C171 N27 1.29(2) .
C171 H171 0.9500 .
C172 C175 1.34(2) .
C172 N27 1.47(2) .
C172 C173 1.48(2) .
C173 C174 1.30(2) .
C173 H173 0.9500 .
C174 H174 0.9500 .
C175 N28 1.35(2) .
C175 H165 0.9500 .
C176 C181 1.3951 .
C176 C177 1.3952 .
C176 N28 1.436(19) .
C177 C178 1.3953 .
C177 H177 0.9500 .
C178 C179 1.3951 .
C178 H178 0.9500 .
C179 C180 1.3953 .
C179 H179 0.9500 .
C180 C181 1.3953 .
C180 H180 0.9500 .
C181 H181 0.9500 .
C193 C192 1.39(2) .
C193 C154 1.41(11) 2_755
C192 N30 1.26(2) .
C192 H202 0.9500 .
C191 N30 1.46(3) .
C148 C147 1.3951 .
C148 C149 1.3953 .
C148 N23 1.44(2) .
C149 C150 1.3954 .
C149 H149 0.9500 .
C150 C145 1.3950 .
C150 H150 0.9500 .
C145 C146 1.3955 .
C145 H145 0.9500 .
C146 C147 1.3953 .
C146 H146 0.9500 .
C147 H147 0.9500 .
C15 N3 1.34(2) .
C15 H401 0.9500 .
C93 N15 1.33(3) .
C93 H406 0.9500 .
C94 N15 1.41(3) .
C98 C103 1.3950 .
C98 C99 1.3952 .
C98 N16 1.40(2) .
C99 C100 1.3954 .
C99 H99 0.9500 .
C100 C101 1.3949 .
C100 H100 0.9500 .
C101 C102 1.3953 .
C101 H101 0.9500 .
C102 C103 1.3952 .
C102 H102 0.9500 .
C103 H103 0.9500 .
C151 N23 1.23(3) .
C151 H418 0.9500 .
C140 N22 1.29(2) .
C140 H423 0.9500 .
C46 C47 1.3949 .
C46 C51 1.3955 .
C46 N8 1.399(17) .
C51 C50 1.3951 .
C51 H51 0.9500 .
C50 C49 1.3949 .
C50 H50 0.9500 .
C49 C48 1.3954 .
C49 H49 0.9500 .
C48 C47 1.3952 .
C48 H48 0.9500 .
C47 H47 0.9500 .
C123 N20 1.29(3) .
C123 H123 0.9500 .
C135 C134 1.3950 .
C135 C136 1.3955 .
C135 N21 1.43(3) .
C136 C137 1.3952 .
C136 H136 0.9500 .
C137 C132 1.3950 .
C137 H137 0.9500 .
C132 C133 1.3956 .
C132 H132 0.9500 .
C133 C134 1.3953 .
C133 C59 1.99(5) 4_655
C133 H133 0.9500 .
C134 H134 0.9500 .
C72 C77 1.3948 .
C72 C73 1.3954 .
C72 N12 1.4400(11) .
C73 C74 1.3951 .
C73 H73 0.9500 .
C74 C75 1.3950 .
C74 H74 0.9500 .
C75 C76 1.3952 .
C75 H75 0.9500 .
C76 C77 1.3956 .
C76 H76 0.9500 .
C77 H77 0.9500 .
C60 N9 1.2301(11) .
C60 H60 0.9500 .
N9 C57 1.3999(11) .
N9 Ni1 2.209(15) .
C59 C54 1.3900 .
C59 C58 1.3900 .
C59 C133 1.99(5) 4_645
C59 H59 0.9500 .
C54 C55 1.3900 .
C54 H54 0.9500 .
C55 C56 1.3900 .
C55 H55 0.9500 .
C56 C57 1.3900 .
C56 H56 0.9500 .
C57 C58 1.3900 .
C58 H58 0.9500 .
N1 Ni1 2.10(2) .
N2 Ni1 2.122(17) .
N3 Ni2 2.042(19) .
N4 Ni2 2.159(16) .
N5 Ni1 2.121(16) .
N6 Ni1 2.061(19) .
N7 Ni5 2.068(17) 2_755
N12 Ni5 2.13(2) .
N13 Ni2 2.118(18) .
N14 Ni2 2.11(2) .
N15 Ni3 2.12(2) .
N16 Ni3 2.15(2) .
N23 Ni3 2.20(2) .
N21 Ni3 2.08(2) .
N22 Ni3 2.033(17) .
N17 Ni2 2.117(17) .
N18 Ni2 2.055(18) .
N19 Ni4 2.057(17) .
N20 Ni4 2.199(19) .
N28 Ni5 2.072(19) .
N27 Ni5 2.148(18) .
N26 Ni4 2.064(19) .
N25 Ni4 2.170(17) .
N8 Ni5 2.128(16) 2_755
N29 Ni4 2.231(17) .
N30 Ni4 2.09(2) .
O1 Cl2 1.47(5) .
O2 Cl2 1.35(3) .
O3 Cl2 1.42(3) .
O5 Cl3 1.385(13) .
O6 Cl3 1.382(13) .
O4 Cl3 1.383(13) .
O7 Cl3 1.384(13) .
O29 Cl5 1.38(2) .
O28 Cl5 1.38(2) .
O27 Cl5 1.38(2) .
O26 Cl5 1.38(2) .
O11 Cl4 1.359(14) .
O10 Cl4 1.371(14) .
O9 Cl4 1.362(14) .
O8 Cl4 1.374(14) .
Cl6 O14 1.32(2) .
Cl6 O13 1.421(19) .
Cl6 O12 1.436(19) .
Cl6 O15 1.438(19) .
Cl2 O2 1.35(3) 2_755
Cl2 O1 1.47(5) 2_755
Ni5 N7 2.068(17) 2_755
Ni5 N8 2.128(16) 2_755
Cl7 O17 1.384(18) .
Cl7 O18 1.388(18) .
Cl7 O16 1.390(18) .
Cl7 O19 1.403(18) .

loop_
_geom_torsion_atom_site_label_1
_geom_torsion_atom_site_label_2
_geom_torsion_atom_site_label_3
_geom_torsion_atom_site_label_4
_geom_torsion
_geom_torsion_site_symmetry_1
_geom_torsion_site_symmetry_4
N1 C5 C4 C3 -175.4(19) . .
C6 C5 C4 C3 -0.1 . .
C5 C4 C3 C2 0.1 . .
C4 C3 C2 C7 -0.1 . .
C3 C2 C7 C6 0.1 . .
N1 C5 C6 C7 175.3(19) . .
C4 C5 C6 C7 0.1 . .
C2 C7 C6 C5 -0.1 . .
N1 C8 C9 N2 2(3) . .
N1 C8 C9 C13 -177(2) . .
N2 C10 C11 C14 -177(2) . .
N2 C10 C11 C12 -2(3) . .
C14 C11 C12 C13 173(2) . .
C10 C11 C12 C13 -1(3) . .
C11 C12 C13 C9 1(4) . .
N2 C9 C13 C12 2(3) . .
C8 C9 C13 C12 -179(2) . .
C10 C11 C14 C18 126(2) . .
C12 C11 C14 C18 -47(3) . .
C10 C11 C14 C15 -54(3) . .
C12 C11 C14 C15 133(2) . .
C153 N24 C152 C156 0.0 . .
Ni3 N24 C152 C156 -166.5(8) . .
C153 N24 C152 C151 -178.5(18) . .
Ni3 N24 C152 C151 15.0(17) . .
N24 C152 C156 C155 0.0 . .
C151 C152 C156 C155 178.5(19) . .
C152 C156 C155 C154 0.0 . .
C156 C155 C154 C153 0.0 . .
C156 C155 C154 C193 -178.0(18) . 2_755
C155 C154 C153 N24 0.0 . .
C193 C154 C153 N24 178.2(16) 2_755 .
C152 N24 C153 C154 0.0 . .
Ni3 N24 C153 C154 163.8(10) . .
C19 C16 C17 C18 170(2) . .
N3 C16 C17 C18 -7(3) . .
C16 C17 C18 C14 8(4) . .
C11 C14 C18 C17 177(2) . .
C15 C14 C18 C17 -3(3) . .
C17 C16 C19 N4 177(2) . .
N3 C16 C19 N4 -7(3) . .
C25 C20 C21 C22 -0.1 . .
N4 C20 C21 C22 176.6(8) . .
C20 C21 C22 C23 0.1 . .
C21 C22 C23 C24 -0.1 . .
C22 C23 C24 C25 0.1 . .
C21 C20 C25 C24 0.1 . .
N4 C20 C25 C24 -176.7(8) . .
C23 C24 C25 C20 -0.1 . .
C32 C31 C30 C29 -0.1 . .
N5 C31 C30 C29 -173.9(11) . .
C31 C30 C29 C28 0.0 . .
C30 C29 C28 C33 0.0 . .
C29 C28 C33 C32 0.0 . .
C30 C31 C32 C33 0.1 . .
N5 C31 C32 C33 173.4(12) . .
C28 C33 C32 C31 -0.1 . .
N5 C34 C35 N6 0(3) . .
N5 C34 C35 C39 -179(2) . .
N6 C36 C37 C38 -3(3) . .
N6 C36 C37 C40 174.2(18) . .
C36 C37 C38 C39 6(3) . .
C40 C37 C38 C39 -171(2) . .
C37 C38 C39 C35 -5(3) . .
N6 C35 C39 C38 1(3) . .
C34 C35 C39 C38 179.9(18) . .
C38 C37 C40 C44 -51(3) . .
C36 C37 C40 C44 131(2) . .
C38 C37 C40 C41 133(2) . .
C36 C37 C40 C41 -44(3) . .
C44 C40 C41 N7 5(3) . .
C37 C40 C41 N7 -180(2) . .
N7 C42 C43 C44 -7(4) . .
C45 C42 C43 C44 179(2) . .
C41 C40 C44 C43 -11(4) . .
C37 C40 C44 C43 173(2) . .
C42 C43 C44 C40 11(4) . .
N7 C42 C45 N8 1(4) . .
C43 C42 C45 N8 176(3) . .
C61 N10 C62 C63 0.0 . .
Ni1 N10 C62 C63 -177.0(8) . .
N10 C62 C63 C64 0.0 . .
N10 C62 C63 C66 -177.7(15) . .
C62 C63 C64 C65 0.0 . .
C66 C63 C64 C65 177.7(15) . .
C63 C64 C65 C61 0.0 . .
C64 C65 C61 N10 0.0 . .
C64 C65 C61 C60 175(4) . .
C62 N10 C61 C65 0.0 . .
Ni1 N10 C61 C65 177.5(7) . .
C62 N10 C61 C60 -175(4) . .
Ni1 N10 C61 C60 2(3) . .
C69 C70 C66 C67 0.0 . .
C69 C70 C66 C63 -179.7(16) . .
C62 C63 C66 C67 -2.7(14) . .
C64 C63 C66 C67 179.7(8) . .
C62 C63 C66 C70 177.0(8) . .
C64 C63 C66 C70 -0.6(18) . .
C70 C66 C67 N11 0.0 . .
C63 C66 C67 N11 179.7(14) . .
C66 C67 N11 C68 0.0 . .
C66 C67 N11 Ni5 -170.9(10) . .
C67 N11 C68 C69 0.0 . .
Ni5 N11 C68 C69 172.6(8) . .
C67 N11 C68 C71 -172.1(18) . .
Ni5 N11 C68 C71 0.5(17) . .
N12 C71 C68 N11 2(3) . .
N12 C71 C68 C69 -170(2) . .
N11 C68 C69 C70 0.0 . .
C71 C68 C69 C70 171.8(19) . .
C66 C70 C69 C68 0.0 . .
N13 C83 C82 C81 175.1(17) . .
C84 C83 C82 C81 -0.1 . .
C83 C82 C81 C80 0.1 . .
C82 C81 C80 C85 -0.1 . .
C81 C80 C85 C84 0.1 . .
N13 C83 C84 C85 -175.0(17) . .
C82 C83 C84 C85 0.1 . .
C80 C85 C84 C83 -0.1 . .
N13 C86 C87 C91 175(2) . .
N13 C86 C87 N14 1(3) . .
N14 C87 C91 C90 -1(3) . .
C86 C87 C91 C90 -174(2) . .
C89 C90 C91 C87 -7(3) . .
C94 C95 C96 C92 -1(4) . .
C93 C92 C96 C95 7(4) . .
C89 C92 C96 C95 -177(2) . .
N20 C124 C129 C128 -177(3) . .
C125 C124 C129 C128 -0.1 . .
C124 C129 C128 C127 0.1 . .
C129 C128 C127 C126 -0.1 . .
C128 C127 C126 C125 0.1 . .
N20 C124 C125 C126 177(3) . .
C129 C124 C125 C126 0.1 . .
C127 C126 C125 C124 -0.1 . .
N19 C119 C118 C122 -3(3) . .
N19 C119 C118 C115 178(2) . .
C115 C118 C122 C121 176(2) . .
C119 C118 C122 C121 -3(3) . .
C123 C120 C121 C122 174(4) . .
N19 C120 C121 C122 -7(7) . .
C118 C122 C121 C120 8(5) . .
C122 C118 C115 C116 -5(4) . .
C119 C118 C115 C116 173(2) . .
C122 C118 C115 C114 179(2) . .
C119 C118 C115 C114 -3(3) . .
C116 C115 C114 N18 1(3) . .
C118 C115 C114 N18 178(2) . .
N18 C113 C117 C116 -7(3) . .
C112 C113 C117 C116 177(2) . .
C113 C117 C116 C115 4(3) . .
C114 C115 C116 C117 -1(3) . .
C118 C115 C116 C117 -178(2) . .
N18 C113 C112 N17 2(3) . .
C117 C113 C112 N17 179(2) . .
N17 C109 C110 C111 176.5(19) . .
C108 C109 C110 C111 -0.1 . .
C109 C110 C111 C106 0.1 . .
C110 C111 C106 C107 -0.1 . .
C111 C106 C107 C108 0.1 . .
N17 C109 C108 C107 -176.8(17) . .
C110 C109 C108 C107 0.1 . .
C106 C107 C108 C109 -0.1 . .
N21 C138 C139 C143 -177(2) . .
N21 C138 C139 N22 9(3) . .
N22 C139 C143 C142 -11(4) . .
C138 C139 C143 C142 175(2) . .
C139 C143 C142 C141 9(4) . .
C143 C142 C141 C140 -6(3) . .
C143 C142 C141 C141 179(3) . 2_755
N29 C187 C186 C185 -177.8(14) . .
C188 C187 C186 C185 -0.1 . .
C187 C186 C185 C184 0.0 . .
C186 C185 C184 C189 0.0 . .
C185 C184 C189 C188 0.1 . .
N29 C187 C188 C189 177.9(13) . .
C186 C187 C188 C189 0.1 . .
C184 C189 C188 C187 -0.1 . .
C191 C195 C194 C193 0(4) . .
C162 C161 C160 C159 0.0 . .
N25 C161 C160 C159 -177.9(15) . .
C161 C160 C159 C158 0.1 . .
C160 C159 C158 C163 -0.1 . .
C159 C158 C163 C162 0.1 . .
C160 C161 C162 C163 0.0 . .
N25 C161 C162 C163 177.8(16) . .
C158 C163 C162 C161 -0.1 . .
N25 C164 C165 C169 173(2) . .
N25 C164 C165 N26 1(4) . .
N26 C166 C167 C170 -173(2) . .
N26 C166 C167 C168 3(3) . .
C170 C167 C168 C169 172(2) . .
C166 C167 C168 C169 -4(3) . .
C167 C168 C169 C165 8(4) . .
C164 C165 C169 C168 -180(2) . .
N26 C165 C169 C168 -9(4) . .
C166 C167 C170 C174 133(2) . .
C168 C167 C170 C174 -42(3) . .
C166 C167 C170 C171 -49(3) . .
C168 C167 C170 C171 136(2) . .
C167 C170 C171 N27 -177.6(19) . .
C174 C170 C171 N27 1(3) . .
C175 C172 C173 C174 177(2) . .
N27 C172 C173 C174 -6(3) . .
C172 C173 C174 C170 2(3) . .
C167 C170 C174 C173 179(2) . .
C171 C170 C174 C173 1(3) . .
N27 C172 C175 N28 -1(3) . .
C173 C172 C175 N28 175.9(18) . .
C181 C176 C177 C178 -0.1 . .
N28 C176 C177 C178 -176.1(14) . .
C176 C177 C178 C179 0.1 . .
C177 C178 C179 C180 -0.1 . .
C178 C179 C180 C181 0.1 . .
C177 C176 C181 C180 0.1 . .
N28 C176 C181 C180 176.1(14) . .
C179 C180 C181 C176 -0.1 . .
C195 C194 C193 C192 1(3) . .
C195 C194 C193 C154 -176(2) . 2_755
C154 C193 C192 N30 179(2) 2_755 .
C194 C193 C192 N30 3(3) . .
C194 C195 C191 C190 178(2) . .
C194 C195 C191 N30 -5(4) . .
N29 C190 C191 C195 179(2) . .
N29 C190 C191 N30 2(3) . .
C147 C148 C149 C150 -0.1 . .
N23 C148 C149 C150 177.3(19) . .
C148 C149 C150 C145 0.1 . .
C149 C150 C145 C146 -0.1 . .
C150 C145 C146 C147 0.1 . .
C149 C148 C147 C146 0.1 . .
N23 C148 C147 C146 -177.3(19) . .
C145 C146 C147 C148 -0.1 . .
C11 C14 C15 N3 178(2) . .
C18 C14 C15 N3 -2(3) . .
N14 C88 C89 C90 2(4) . .
N14 C88 C89 C92 -175(2) . .
C91 C90 C89 C88 7(3) . .
C91 C90 C89 C92 -176(2) . .
C93 C92 C89 C88 -50(3) . .
C96 C92 C89 C88 135(3) . .
C93 C92 C89 C90 134(2) . .
C96 C92 C89 C90 -42(3) . .
C96 C92 C93 N15 -8(4) . .
C89 C92 C93 N15 176(2) . .
C96 C95 C94 N15 -4(4) . .
C96 C95 C94 C97 178(2) . .
N16 C97 C94 C95 -179(2) . .
N16 C97 C94 N15 2(3) . .
C103 C98 C99 C100 -0.1 . .
N16 C98 C99 C100 -173.9(18) . .
C98 C99 C100 C101 0.1 . .
C99 C100 C101 C102 -0.1 . .
C100 C101 C102 C103 0.1 . .
C99 C98 C103 C102 0.1 . .
N16 C98 C103 C102 173.9(18) . .
C101 C102 C103 C98 -0.1 . .
N24 C152 C151 N23 -2(3) . .
C156 C152 C151 N23 179.0(19) . .
C141 C141 C140 N22 180(3) 2_755 .
C142 C141 C140 N22 5(4) . .
C47 C46 C51 C50 -0.1 . .
N8 C46 C51 C50 179.7(15) . .
C46 C51 C50 C49 0.1 . .
C51 C50 C49 C48 -0.1 . .
C50 C49 C48 C47 0.1 . .
C51 C46 C47 C48 0.1 . .
N8 C46 C47 C48 -179.7(15) . .
C49 C48 C47 C46 -0.1 . .
C121 C120 C123 N20 -177(4) . .
N19 C120 C123 N20 4(7) . .
C134 C135 C136 C137 -0.1 . .
N21 C135 C136 C137 -163.0(12) . .
C135 C136 C137 C132 0.1 . .
C136 C137 C132 C133 -0.1 . .
C137 C132 C133 C134 0.1 . .
C137 C132 C133 C59 127.2(14) . 4_655
C136 C135 C134 C133 0.1 . .
N21 C135 C134 C133 163.3(13) . .
C132 C133 C134 C135 -0.1 . .
C59 C133 C134 C135 -127(2) 4_655 .
C77 C72 C73 C74 -0.1 . .
N12 C72 C73 C74 -177.7(15) . .
C72 C73 C74 C75 0.1 . .
C73 C74 C75 C76 -0.1 . .
C74 C75 C76 C77 0.1 . .
C73 C72 C77 C76 0.0 . .
N12 C72 C77 C76 177.6(15) . .
C75 C76 C77 C72 -0.1 . .
C65 C61 C60 N9 177(3) . .
N10 C61 C60 N9 -7(7) . .
C61 C60 N9 C57 -172(3) . .
C61 C60 N9 Ni1 8(7) . .
C58 C59 C54 C55 0.0 . .
C133 C59 C54 C55 -129(3) 4_645 .
C59 C54 C55 C56 0.0 . .
C54 C55 C56 C57 0.0 . .
C55 C56 C57 C58 0.0 . .
C55 C56 C57 N9 165(4) . .
C60 N9 C57 C58 -81(5) . .
Ni1 N9 C57 C58 99(3) . .
C60 N9 C57 C56 114(5) . .
Ni1 N9 C57 C56 -66(3) . .
C56 C57 C58 C59 0.0 . .
N9 C57 C58 C59 -165(4) . .
C54 C59 C58 C57 0.0 . .
C133 C59 C58 C57 133(5) 4_645 .
C9 C8 N1 C5 -177(2) . .
C9 C8 N1 Ni1 -12(3) . .
C6 C5 N1 C8 47(3) . .
C4 C5 N1 C8 -138.1(19) . .
C6 C5 N1 Ni1 -115.8(16) . .
C4 C5 N1 Ni1 60(2) . .
C11 C10 N2 C9 6(3) . .
C11 C10 N2 Ni1 169.3(14) . .
C8 C9 N2 C10 175.4(18) . .
C13 C9 N2 C10 -5(3) . .
C8 C9 N2 Ni1 8(2) . .
C13 C9 N2 Ni1 -172.3(15) . .
C14 C15 N3 C16 3(3) . .
C14 C15 N3 Ni2 167.8(15) . .
C17 C16 N3 C15 1(3) . .
C19 C16 N3 C15 -175.6(18) . .
C17 C16 N3 Ni2 -165.9(16) . .
C19 C16 N3 Ni2 17(2) . .
C16 C19 N4 C20 -175.5(16) . .
C16 C19 N4 Ni2 -7(2) . .
C25 C20 N4 C19 38.4(19) . .
C21 C20 N4 C19 -138.3(16) . .
C25 C20 N4 Ni2 -129.1(8) . .
C21 C20 N4 Ni2 54.2(12) . .
C35 C34 N5 C31 -177.3(15) . .
C35 C34 N5 Ni1 -15(2) . .
C32 C31 N5 C34 41(2) . .
C30 C31 N5 C34 -145.3(16) . .
C32 C31 N5 Ni1 -118.9(10) . .
C30 C31 N5 Ni1 54.7(14) . .
C39 C35 N6 C36 2(3) . .
C34 C35 N6 C36 -177.0(17) . .
C39 C35 N6 Ni1 -165.9(16) . .
C34 C35 N6 Ni1 15(2) . .
C37 C36 N6 C35 -1(3) . .
C37 C36 N6 Ni1 165.3(15) . .
C40 C41 N7 C42 -1(3) . .
C40 C41 N7 Ni5 163.3(16) . 2_755
C43 C42 N7 C41 3(4) . .
C45 C42 N7 C41 176.9(19) . .
C43 C42 N7 Ni5 -163(2) . 2_755
C45 C42 N7 Ni5 11(2) . 2_755
C68 C71 N12 C72 176(2) . .
C68 C71 N12 Ni5 -4(3) . .
C77 C72 N12 C71 -53(3) . .
C73 C72 N12 C71 125(3) . .
C77 C72 N12 Ni5 127.1(14) . .
C73 C72 N12 Ni5 -55.3(17) . .
C87 C86 N13 C83 179(2) . .
C87 C86 N13 Ni2 -9(3) . .
C84 C83 N13 C86 -133.9(19) . .
C82 C83 N13 C86 51(2) . .
C84 C83 N13 Ni2 56.0(19) . .
C82 C83 N13 Ni2 -119.1(14) . .
C89 C88 N14 C87 -9(3) . .
C89 C88 N14 Ni2 165.3(17) . .
C91 C87 N14 C88 8(3) . .
C86 C87 N14 C88 -177.5(18) . .
C91 C87 N14 Ni2 -167.2(19) . .
C86 C87 N14 Ni2 7(2) . .
C92 C93 N15 C94 3(3) . .
C92 C93 N15 Ni3 172.1(16) . .
C95 C94 N15 C93 3(3) . .
C97 C94 N15 C93 -178(2) . .
C95 C94 N15 Ni3 -168.2(19) . .
C97 C94 N15 Ni3 11(2) . .
C94 C97 N16 C98 -177(2) . .
C94 C97 N16 Ni3 -13(3) . .
C103 C98 N16 C97 42(3) . .
C99 C98 N16 C97 -144.3(18) . .
C103 C98 N16 Ni3 -119.8(15) . .
C99 C98 N16 Ni3 54(2) . .
C152 C151 N23 C148 -169.5(19) . .
C152 C151 N23 Ni3 -11(3) . .
C147 C148 N23 C151 33(3) . .
C149 C148 N23 C151 -145(2) . .
C147 C148 N23 Ni3 -124.1(14) . .
C149 C148 N23 Ni3 58.5(19) . .
C139 C138 N21 C135 -174(2) . .
C139 C138 N21 Ni3 -4(3) . .
C134 C135 N21 C138 106.9(17) . .
C136 C135 N21 C138 -90(2) . .
C134 C135 N21 Ni3 -60(2) . .
C136 C135 N21 Ni3 103.5(18) . .
C141 C140 N22 C139 -6(4) . .
C141 C140 N22 Ni3 -171.0(19) . .
C143 C139 N22 C140 9(3) . .
C138 C139 N22 C140 -177.0(18) . .
C143 C139 N22 Ni3 177(2) . .
C138 C139 N22 Ni3 -9(2) . .
C113 C112 N17 C109 176(2) . .
C113 C112 N17 Ni2 3(3) . .
C108 C109 N17 C112 128.9(17) . .
C110 C109 N17 C112 -48(2) . .
C108 C109 N17 Ni2 -60(2) . .
C110 C109 N17 Ni2 123.1(15) . .
C115 C114 N18 C113 -4(3) . .
C115 C114 N18 Ni2 -172.3(16) . .
C117 C113 N18 C114 7(3) . .
C112 C113 N18 C114 -177(2) . .
C117 C113 N18 Ni2 177.2(18) . .
C112 C113 N18 Ni2 -7(3) . .
C118 C119 N19 C120 5(5) . .
C118 C119 N19 Ni4 -174.1(15) . .
C123 C120 N19 C119 180(3) . .
C121 C120 N19 C119 1(6) . .
C123 C120 N19 Ni4 -2(6) . .
C121 C120 N19 Ni4 180(3) . .
C120 C123 N20 C124 171(4) . .
C120 C123 N20 Ni4 -4(4) . .
C125 C124 N20 C123 -61(4) . .
C129 C124 N20 C123 116(3) . .
C125 C124 N20 Ni4 114(2) . .
C129 C124 N20 Ni4 -69(3) . .
C172 C175 N28 C176 179.7(16) . .
C172 C175 N28 Ni5 -11(2) . .
C181 C176 N28 C175 44.9(19) . .
C177 C176 N28 C175 -139.1(13) . .
C181 C176 N28 Ni5 -122.5(12) . .
C177 C176 N28 Ni5 53.5(17) . .
C170 C171 N27 C172 -6(3) . .
C170 C171 N27 Ni5 166.8(14) . .
C175 C172 N27 C171 -174.8(19) . .
C173 C172 N27 C171 8(3) . .
C175 C172 N27 Ni5 11(2) . .
C173 C172 N27 Ni5 -166.3(12) . .
C167 C166 N26 C165 -3(3) . .
C167 C166 N26 Ni4 165.9(17) . .
C169 C165 N26 C166 6(3) . .
C164 C165 N26 C166 178(2) . .
C169 C165 N26 Ni4 -164.4(19) . .
C164 C165 N26 Ni4 8(3) . .
C165 C164 N25 C161 -175(2) . .
C165 C164 N25 Ni4 -8(3) . .
C162 C161 N25 C164 45(3) . .
C160 C161 N25 C164 -137(2) . .
C162 C161 N25 Ni4 -119.8(13) . .
C160 C161 N25 Ni4 58.0(16) . .
C42 C45 N8 C46 -172(2) . .
C42 C45 N8 Ni5 -12(3) . 2_755
C47 C46 N8 C45 -136(2) . .
C51 C46 N8 C45 44(3) . .
C47 C46 N8 Ni5 66.7(17) . 2_755
C51 C46 N8 Ni5 -113.0(14) . 2_755
C191 C190 N29 C187 179.9(18) . .
C191 C190 N29 Ni4 -13(2) . .
C188 C187 N29 C190 42(2) . .
C186 C187 N29 C190 -140.1(18) . .
C188 C187 N29 Ni4 -123.1(11) . .
C186 C187 N29 Ni4 54.6(16) . .
C193 C192 N30 C191 -7(3) . .
C193 C192 N30 Ni4 165.1(17) . .
C195 C191 N30 C192 8(3) . .
C190 C191 N30 C192 -174.4(18) . .
C195 C191 N30 Ni4 -166.3(16) . .
C190 C191 N30 Ni4 11(2) . .
C62 N10 Ni1 N6 76.2(9) . .
C61 N10 Ni1 N6 -101.1(8) . .
C62 N10 Ni1 N1 13(100) . .
C61 N10 Ni1 N1 -164(100) . .
C62 N10 Ni1 N5 -0.7(9) . .
C61 N10 Ni1 N5 -177.9(8) . .
C62 N10 Ni1 N2 -97.2(9) . .
C61 N10 Ni1 N2 85.6(7) . .
C62 N10 Ni1 N9 178.7(7) . .
C61 N10 Ni1 N9 1.5(8) . .
C35 N6 Ni1 N10 -112.9(15) . .
C36 N6 Ni1 N10 80.0(17) . .
C35 N6 Ni1 N1 66.8(15) . .
C36 N6 Ni1 N1 -100.3(17) . .
C35 N6 Ni1 N5 -16.8(14) . .
C36 N6 Ni1 N5 176.1(18) . .
C35 N6 Ni1 N2 19(5) . .
C36 N6 Ni1 N2 -148(4) . .
C35 N6 Ni1 N9 169.5(15) . .
C36 N6 Ni1 N9 2.4(18) . .
C8 N1 Ni1 N10 -98(100) . .
C5 N1 Ni1 N10 66(100) . .
C8 N1 Ni1 N6 -161.5(16) . .
C5 N1 Ni1 N6 3(2) . .
C8 N1 Ni1 N5 -84.6(16) . .
C5 N1 Ni1 N5 79.5(19) . .
C8 N1 Ni1 N2 12.0(15) . .
C5 N1 Ni1 N2 176(2) . .
C8 N1 Ni1 N9 96.0(16) . .
C5 N1 Ni1 N9 -99.9(19) . .
C34 N5 Ni1 N10 103.7(16) . .
C31 N5 Ni1 N10 -95.4(13) . .
C34 N5 Ni1 N6 17.3(16) . .
C31 N5 Ni1 N6 178.2(14) . .
C34 N5 Ni1 N1 -76.2(16) . .
C31 N5 Ni1 N1 84.7(13) . .
C34 N5 Ni1 N2 -157.6(16) . .
C31 N5 Ni1 N2 3.3(14) . .
C34 N5 Ni1 N9 98(6) . .
C31 N5 Ni1 N9 -101(5) . .
C10 N2 Ni1 N10 3.5(18) . .
C9 N2 Ni1 N10 169.1(12) . .
C10 N2 Ni1 N6 -128(4) . .
C9 N2 Ni1 N6 38(5) . .
C10 N2 Ni1 N1 -176.2(18) . .
C9 N2 Ni1 N1 -10.6(12) . .
C10 N2 Ni1 N5 -92.8(18) . .
C9 N2 Ni1 N5 72.8(13) . .
C10 N2 Ni1 N9 81.1(18) . .
C9 N2 Ni1 N9 -113.3(13) . .
C60 N9 Ni1 N10 -6(4) . .
C57 N9 Ni1 N10 174.1(16) . .
C60 N9 Ni1 N6 79(4) . .
C57 N9 Ni1 N6 -100.7(17) . .
C60 N9 Ni1 N1 174(4) . .
C57 N9 Ni1 N1 -6.0(17) . .
C60 N9 Ni1 N5 0(8) . .
C57 N9 Ni1 N5 180(100) . .
C60 N9 Ni1 N2 -105(4) . .
C57 N9 Ni1 N2 75.0(17) . .
C15 N3 Ni2 N18 82.3(17) . .
C16 N3 Ni2 N18 -113.0(13) . .
C15 N3 Ni2 N14 -165(3) . .
C16 N3 Ni2 N14 0(4) . .
C15 N3 Ni2 N17 1.8(18) . .
C16 N3 Ni2 N17 166.5(13) . .
C15 N3 Ni2 N13 -98.0(17) . .
C16 N3 Ni2 N13 66.8(13) . .
C15 N3 Ni2 N4 179.8(18) . .
C16 N3 Ni2 N4 -15.4(12) . .
C114 N18 Ni2 N3 75.5(19) . .
C113 N18 Ni2 N3 -93.4(15) . .
C114 N18 Ni2 N14 -93.9(19) . .
C113 N18 Ni2 N14 97.2(15) . .
C114 N18 Ni2 N17 175(2) . .
C113 N18 Ni2 N17 6.1(15) . .
C114 N18 Ni2 N13 -98(17) . .
C113 N18 Ni2 N13 93(17) . .
C114 N18 Ni2 N4 -2(2) . .
C113 N18 Ni2 N4 -170.5(15) . .
C88 N14 Ni2 N3 -115(3) . .
C87 N14 Ni2 N3 59(4) . .
C88 N14 Ni2 N18 -3(2) . .
C87 N14 Ni2 N18 171.1(13) . .
C88 N14 Ni2 N17 78(2) . .
C87 N14 Ni2 N17 -108.1(14) . .
C88 N14 Ni2 N13 177(2) . .
C87 N14 Ni2 N13 -9.0(13) . .
C88 N14 Ni2 N4 -100(2) . .
C87 N14 Ni2 N4 73.7(13) . .
C112 N17 Ni2 N3 83.3(15) . .
C109 N17 Ni2 N3 -88(2) . .
C112 N17 Ni2 N18 -4.9(15) . .
C109 N17 Ni2 N18 -176(2) . .
C112 N17 Ni2 N14 -99.3(15) . .
C109 N17 Ni2 N14 89(2) . .
C112 N17 Ni2 N13 177.4(15) . .
C109 N17 Ni2 N13 6(2) . .
C112 N17 Ni2 N4 54(11) . .
C109 N17 Ni2 N4 -117(10) . .
C86 N13 Ni2 N3 -160.0(15) . .
C83 N13 Ni2 N3 11.3(17) . .
C86 N13 Ni2 N18 14(17) . .
C83 N13 Ni2 N18 -175(100) . .
C86 N13 Ni2 N14 9.4(14) . .
C83 N13 Ni2 N14 -179.3(17) . .
C86 N13 Ni2 N17 100.1(15) . .
C83 N13 Ni2 N17 -88.6(16) . .
C86 N13 Ni2 N4 -83.2(15) . .
C83 N13 Ni2 N4 88.1(16) . .
C19 N4 Ni2 N3 11.9(13) . .
C20 N4 Ni2 N3 -179.3(13) . .
C19 N4 Ni2 N18 100.0(14) . .
C20 N4 Ni2 N18 -91.2(12) . .
C19 N4 Ni2 N14 -165.2(14) . .
C20 N4 Ni2 N14 3.6(12) . .
C19 N4 Ni2 N17 41(11) . .
C20 N4 Ni2 N17 -150(10) . .
C19 N4 Ni2 N13 -82.3(14) . .
C20 N4 Ni2 N13 86.5(12) . .
C140 N22 Ni3 N21 171(2) . .
C139 N22 Ni3 N21 6.0(14) . .
C140 N22 Ni3 N24 -101(2) . .
C139 N22 Ni3 N24 94.6(15) . .
C140 N22 Ni3 N15 74(2) . .
C139 N22 Ni3 N15 -90.5(15) . .
C140 N22 Ni3 N16 -6(2) . .
C139 N22 Ni3 N16 -171.2(15) . .
C140 N22 Ni3 N23 -117(8) . .
C139 N22 Ni3 N23 78(8) . .
C138 N21 Ni3 N22 -0.6(17) . .
C135 N21 Ni3 N22 166(2) . .
C138 N21 Ni3 N24 -98.9(18) . .
C135 N21 Ni3 N24 67(2) . .
C138 N21 Ni3 N15 86.7(17) . .
C135 N21 Ni3 N15 -107(2) . .
C138 N21 Ni3 N16 70(16) . .
C135 N21 Ni3 N16 -124(15) . .
C138 N21 Ni3 N23 -175.1(18) . .
C135 N21 Ni3 N23 -9(2) . .
C152 N24 Ni3 N22 167.1(8) . .
C153 N24 Ni3 N22 2.0(10) . .
C152 N24 Ni3 N21 -110.9(9) . .
C153 N24 Ni3 N21 84.0(10) . .
C152 N24 Ni3 N15 26(5) . .
C153 N24 Ni3 N15 -139(5) . .
C152 N24 Ni3 N16 69.7(8) . .
C153 N24 Ni3 N16 -95.4(10) . .
C152 N24 Ni3 N23 -14.6(8) . .
C153 N24 Ni3 N23 -179.7(10) . .
C93 N15 Ni3 N22 80(2) . .
C94 N15 Ni3 N22 -110.3(15) . .
C93 N15 Ni3 N21 -2(2) . .
C94 N15 Ni3 N21 167.8(15) . .
C93 N15 Ni3 N24 -138(4) . .
C94 N15 Ni3 N24 32(5) . .
C93 N15 Ni3 N16 177(2) . .
C94 N15 Ni3 N16 -13.1(14) . .
C93 N15 Ni3 N23 -99(2) . .
C94 N15 Ni3 N23 70.9(15) . .
C97 N16 Ni3 N22 101.7(16) . .
C98 N16 Ni3 N22 -95.0(18) . .
C97 N16 Ni3 N21 32(16) . .
C98 N16 Ni3 N21 -165(15) . .
C97 N16 Ni3 N24 -159.7(16) . .
C98 N16 Ni3 N24 3.7(19) . .
C97 N16 Ni3 N15 14.6(15) . .
C98 N16 Ni3 N15 178.0(19) . .
C97 N16 Ni3 N23 -83.8(16) . .
C98 N16 Ni3 N23 79.6(19) . .
C151 N23 Ni3 N22 32(9) . .
C148 N23 Ni3 N22 -169(7) . .
C151 N23 Ni3 N21 103(2) . .
C148 N23 Ni3 N21 -98.1(18) . .
C151 N23 Ni3 N24 14.7(19) . .
C148 N23 Ni3 N24 173.6(19) . .
C151 N23 Ni3 N15 -160(2) . .
C148 N23 Ni3 N15 -1.1(19) . .
C151 N23 Ni3 N16 -80(2) . .
C148 N23 Ni3 N16 79.2(19) . .
C119 N19 Ni4 N26 -94.7(18) . .
C120 N19 Ni4 N26 87(3) . .
C119 N19 Ni4 N30 79.4(18) . .
C120 N19 Ni4 N30 -99(3) . .
C119 N19 Ni4 N25 -125(13) . .
C120 N19 Ni4 N25 56(14) . .
C119 N19 Ni4 N20 178.3(19) . .
C120 N19 Ni4 N20 0(3) . .
C119 N19 Ni4 N29 -1.4(19) . .
C120 N19 Ni4 N29 180(3) . .
C166 N26 Ni4 N19 4(2) . .
C165 N26 Ni4 N19 172.9(16) . .
C166 N26 Ni4 N30 -140(4) . .
C165 N26 Ni4 N30 30(5) . .
C166 N26 Ni4 N25 -178.2(19) . .
C165 N26 Ni4 N25 -8.9(15) . .
C166 N26 Ni4 N20 80.5(19) . .
C165 N26 Ni4 N20 -110.2(16) . .
C166 N26 Ni4 N29 -96.9(19) . .
C165 N26 Ni4 N29 72.4(15) . .
C192 N30 Ni4 N19 73(2) . .
C191 N30 Ni4 N19 -113.9(14) . .
C192 N30 Ni4 N26 -143(4) . .
C191 N30 Ni4 N26 30(5) . .
C192 N30 Ni4 N25 -105(2) . .
C191 N30 Ni4 N25 67.6(13) . .
C192 N30 Ni4 N20 -4(2) . .
C191 N30 Ni4 N20 169.3(13) . .
C192 N30 Ni4 N29 174(2) . .
C191 N30 Ni4 N29 -13.4(12) . .
C164 N25 Ni4 N19 39(14) . .
C161 N25 Ni4 N19 -153(13) . .
C164 N25 Ni4 N26 8.3(16) . .
C161 N25 Ni4 N26 176.0(16) . .
C164 N25 Ni4 N30 -165.5(16) . .
C161 N25 Ni4 N30 2.1(16) . .
C164 N25 Ni4 N20 95.0(16) . .
C161 N25 Ni4 N20 -97.3(15) . .
C164 N25 Ni4 N29 -85.1(16) . .
C161 N25 Ni4 N29 82.6(15) . .
C123 N20 Ni4 N19 2.3(16) . .
C124 N20 Ni4 N19 -173(3) . .
C123 N20 Ni4 N26 -97.6(16) . .
C124 N20 Ni4 N26 87(3) . .
C123 N20 Ni4 N30 88.8(16) . .
C124 N20 Ni4 N30 -87(3) . .
C123 N20 Ni4 N25 -174.7(16) . .
C124 N20 Ni4 N25 10(3) . .
C123 N20 Ni4 N29 8(15) . .
C124 N20 Ni4 N29 -167(14) . .
C190 N29 Ni4 N19 100.6(14) . .
C187 N29 Ni4 N19 -91.1(14) . .
C190 N29 Ni4 N26 -159.5(13) . .
C187 N29 Ni4 N26 8.8(14) . .
C190 N29 Ni4 N30 13.8(13) . .
C187 N29 Ni4 N30 -177.9(14) . .
C190 N29 Ni4 N25 -82.3(14) . .
C187 N29 Ni4 N25 86.0(14) . .
C190 N29 Ni4 N20 95(15) . .
C187 N29 Ni4 N20 -97(14) . .
C175 N28 Ni5 N7 -157.9(13) . 2_755
C176 N28 Ni5 N7 10.0(15) . 2_755
C175 N28 Ni5 N11 101.7(12) . .
C176 N28 Ni5 N11 -90.4(14) . .
C175 N28 Ni5 N8 -79.7(13) . 2_755
C176 N28 Ni5 N8 88.1(15) . 2_755
C175 N28 Ni5 N12 35(8) . .
C176 N28 Ni5 N12 -157(7) . .
C175 N28 Ni5 N27 13.0(12) . .
C176 N28 Ni5 N27 -179.1(15) . .
C68 N11 Ni5 N7 90.3(8) . 2_755
C67 N11 Ni5 N7 -98.1(10) . 2_755
C68 N11 Ni5 N28 -177.0(8) . .
C67 N11 Ni5 N28 -5.4(10) . .
C68 N11 Ni5 N8 34(13) . 2_755
C67 N11 Ni5 N8 -155(13) . 2_755
C68 N11 Ni5 N12 -1.7(8) . .
C67 N11 Ni5 N12 169.9(10) . .
C68 N11 Ni5 N27 -95.7(8) . .
C67 N11 Ni5 N27 75.9(10) . .
C71 N12 Ni5 N7 -96.8(19) . 2_755
C72 N12 Ni5 N7 83(2) . 2_755
C71 N12 Ni5 N28 70(7) . .
C72 N12 Ni5 N28 -110(8) . .
C71 N12 Ni5 N11 2.9(19) . .
C72 N12 Ni5 N11 -177(2) . .
C71 N12 Ni5 N8 -175.4(19) . 2_755
C72 N12 Ni5 N8 4(2) . 2_755
C71 N12 Ni5 N27 92.1(19) . .
C72 N12 Ni5 N27 -88(2) . .
C171 N27 Ni5 N7 -133(3) . 2_755
C172 N27 Ni5 N7 40(4) . 2_755
C171 N27 Ni5 N28 174.2(18) . .
C172 N27 Ni5 N28 -12.0(10) . .
C171 N27 Ni5 N11 77.3(17) . .
C172 N27 Ni5 N11 -108.9(10) . .
C171 N27 Ni5 N8 -100.5(18) . 2_755
C172 N27 Ni5 N8 73.3(11) . 2_755
C171 N27 Ni5 N12 -3.9(18) . .
C172 N27 Ni5 N12 169.9(11) . .

loop_
_platon_squeeze_void_nr
_platon_squeeze_void_average_x
_platon_squeeze_void_average_y
_platon_squeeze_void_average_z
_platon_squeeze_void_volume
_platon_squeeze_void_count_electrons
_platon_squeeze_void_content
1 -0.011 0.773 0.135 14418 4170 ' '
